data_7000824
loop_
_publ_author_name
'Feng, Jing'
'Yu, Jiang-Bo'
'Song, Shu-Yan'
'Sun, Li-Ning'
'Fan, Wei-Qiang'
'Guo, Xian-Min'
'Dang, Song'
'Zhang, Hong-Jie'

_publ_section_title
;
 Near-infrared luminescent xerogel materials covalently bonded with
 ternary lanthanide [Er(III), Nd(III), Yb(III), Sm(III)] complexes
;
_journal_coden_ASTM DTARAF
_journal_issue 13
_journal_name_full 'Dalton Transactions'
_journal_page_first 2406
_journal_page_last 2414
_journal_paper_doi 10.1039/b819644c
_journal_year 2009
_chemical_formula_moiety 'C57 H32 F15 N2 O6 Sm'
_chemical_formula_sum 'C57 H32 F15 N2 O6 Sm'
_chemical_formula_weight 1276.20
_space_group_IT_number 2
_symmetry_cell_setting triclinic
_symmetry_space_group_name_Hall '-P 1'
_symmetry_space_group_name_H-M 'P -1'
_atom_sites_solution_hydrogens geom
_atom_sites_solution_primary direct
_atom_sites_solution_secondary difmap
_audit_creation_method SHELXL-97
_cell_angle_alpha 79.599(4)
_cell_angle_beta 86.203(4)
_cell_angle_gamma 83.818(4)
_cell_formula_units_Z 4
_cell_length_a 12.633(3)
_cell_length_b 20.161(4)
_cell_length_c 21.541(4)
_cell_measurement_reflns_used 20680
_cell_measurement_temperature 293(2)
_cell_measurement_theta_max 27.5
_cell_measurement_theta_min 3.4
_cell_volume 5358.7(19)
_computing_cell_refinement 'SAINT (Bruker, 1999)'
_computing_data_collection 'SMART (Bruker, 1997)'
_computing_data_reduction SAINT
_computing_molecular_graphics 'SHELXTL-PLUS (Sheldrick, 1990)'
_computing_publication_material SHELXL-97
_computing_structure_refinement 'SHELXL-97 (Sheldrick, 1997)'
_computing_structure_solution 'SHELXS-97 (Sheldrick, 1997)'
_diffrn_ambient_temperature 293(2)
_diffrn_measured_fraction_theta_full 0.973
_diffrn_measured_fraction_theta_max 0.973
_diffrn_measurement_device_type 'Bruker APEX CCD area-detector'
_diffrn_measurement_method '\w scans'
_diffrn_radiation_monochromator graphite
_diffrn_radiation_source 'fine-focus sealed tube'
_diffrn_radiation_type MoK\a
_diffrn_radiation_wavelength 0.71073
_diffrn_reflns_av_R_equivalents 0.0586
_diffrn_reflns_av_sigmaI/netI 0.1761
_diffrn_reflns_limit_h_max 15
_diffrn_reflns_limit_h_min -12
_diffrn_reflns_limit_k_max 24
_diffrn_reflns_limit_k_min -24
_diffrn_reflns_limit_l_max 25
_diffrn_reflns_limit_l_min -26
_diffrn_reflns_number 30412
_diffrn_reflns_theta_full 26.08
_diffrn_reflns_theta_max 26.08
_diffrn_reflns_theta_min 1.84
_exptl_absorpt_coefficient_mu 1.200
_exptl_absorpt_correction_T_max 0.89
_exptl_absorpt_correction_T_min 0.78
_exptl_absorpt_correction_type multi-scan
_exptl_absorpt_process_details 'SADABS (Sheldrick, 1996)'
_exptl_crystal_colour pale
_exptl_crystal_density_diffrn 1.582
_exptl_crystal_density_method 'not measured'
_exptl_crystal_description Block
_exptl_crystal_F_000 2532
_exptl_crystal_size_max 0.22
_exptl_crystal_size_mid 0.18
_exptl_crystal_size_min 0.17
_refine_diff_density_max 0.658
_refine_diff_density_min -0.493
_refine_diff_density_rms 0.085
_refine_ls_extinction_method none
_refine_ls_goodness_of_fit_ref 0.969
_refine_ls_hydrogen_treatment constr
_refine_ls_matrix_type full
_refine_ls_number_parameters 1439
_refine_ls_number_reflns 20680
_refine_ls_number_restraints 43
_refine_ls_restrained_S_all 0.978
_refine_ls_R_factor_all 0.2118
_refine_ls_R_factor_gt 0.0812
_refine_ls_shift/su_max 0.001
_refine_ls_shift/su_mean 0.000
_refine_ls_structure_factor_coef Fsqd
_refine_ls_weighting_details 'calc w=1/[\s^2^(Fo^2^)+(0.0609P)^2^+0.0000P] where P=(Fo^2^+2Fc^2^)/3'
_refine_ls_weighting_scheme calc
_refine_ls_wR_factor_gt 0.1384
_refine_ls_wR_factor_ref 0.1877
_reflns_number_gt 8285
_reflns_number_total 20680
_reflns_threshold_expression >2sigma(I)
_cod_data_source_file B819644c.txt
_cod_data_source_block Sm
_cod_depositor_comments
;
The following automatic conversions were performed:
'_symmetry_cell_setting' value 'Triclinic' changed to 'triclinic'
according to '/home/saulius/struct/CIF-dictionaries/cif_core.dic'
dictionary named 'cif_core.dic' version 2.4.1 from 2010-06-29.

Automatic conversion script
Id: cif_fix_enum 1527 2010-12-29 10:47:43Z saulius 
;
_cod_database_code 7000824

loop_
_symmetry_equiv_pos_as_xyz
'x, y, z'
'-x, -y, -z'

loop_
_atom_site_label
_atom_site_type_symbol
_atom_site_fract_x
_atom_site_fract_y
_atom_site_fract_z
_atom_site_U_iso_or_equiv
_atom_site_adp_type
_atom_site_occupancy
_atom_site_symmetry_multiplicity
_atom_site_calc_flag
_atom_site_refinement_flags
_atom_site_disorder_assembly
_atom_site_disorder_group
C1 C 1.3538(8) 0.1876(5) 0.3877(4) 0.062(3) Uani 1 1 d . . .
C2 C 1.4539(8) 0.1821(5) 0.4107(4) 0.065(3) Uani 1 1 d . . .
H2 H 1.5045 0.2093 0.3896 0.078 Uiso 1 1 calc R . .
C3 C 1.4812(9) 0.1355(5) 0.4662(5) 0.067(3) Uani 1 1 d . . .
C4 C 1.5832(9) 0.1269(6) 0.4888(5) 0.084(3) Uani 1 1 d . . .
H4 H 1.6351 0.1523 0.4665 0.101 Uiso 1 1 calc R . .
C5 C 1.6101(11) 0.0831(7) 0.5422(6) 0.107(4) Uani 1 1 d . . .
H5 H 1.6789 0.0780 0.5565 0.129 Uiso 1 1 calc R . .
C6 C 1.5287(12) 0.0450(6) 0.5757(6) 0.101(4) Uani 1 1 d . . .
H6 H 1.5447 0.0155 0.6131 0.121 Uiso 1 1 calc R . .
C7 C 1.4306(10) 0.0505(5) 0.5550(5) 0.089(4) Uani 1 1 d . . .
H7 H 1.3800 0.0240 0.5774 0.106 Uiso 1 1 calc R . .
C8 C 1.4025(10) 0.0959(5) 0.4995(5) 0.075(3) Uani 1 1 d . . .
C9 C 1.3005(9) 0.1036(6) 0.4750(6) 0.087(3) Uani 1 1 d . . .
H9 H 1.2478 0.0781 0.4963 0.105 Uiso 1 1 calc R . .
C10 C 1.2775(8) 0.1477(5) 0.4208(5) 0.078(3) Uani 1 1 d . . .
H10 H 1.2096 0.1513 0.4055 0.093 Uiso 1 1 calc R . .
C11 C 1.3299(9) 0.2382(5) 0.3290(5) 0.067(3) Uani 1 1 d . . .
C12 C 1.2285(8) 0.2477(6) 0.3043(5) 0.084(3) Uani 1 1 d . . .
H12 H 1.1742 0.2239 0.3259 0.101 Uiso 1 1 calc R . .
C13 C 1.2078(8) 0.2912(7) 0.2490(6) 0.083(3) Uani 1 1 d D . .
C14 C 1.1113(9) 0.2854(7) 0.2210(6) 0.192(11) Uani 1 1 d D . .
C15 C 1.0343(11) 0.3378(8) 0.2224(8) 0.29(2) Uani 1 1 d D . .
C16 C 1.2269(12) 0.4855(6) 0.3629(7) 0.091(4) Uani 1 1 d . . .
C17 C 1.1473(11) 0.5009(6) 0.3220(7) 0.100(4) Uani 1 1 d . . .
H17 H 1.1574 0.4877 0.2826 0.120 Uiso 1 1 calc R . .
C18 C 1.0482(12) 0.5367(6) 0.3375(7) 0.094(4) Uani 1 1 d . . .
C19 C 0.9658(13) 0.5530(7) 0.2944(7) 0.123(5) Uani 1 1 d . . .
H19 H 0.9746 0.5397 0.2550 0.147 Uiso 1 1 calc R . .
C20 C 0.8731(14) 0.5883(8) 0.3112(10) 0.149(6) Uani 1 1 d . . .
H20 H 0.8185 0.5994 0.2832 0.179 Uiso 1 1 calc R . .
C21 C 0.8605(16) 0.6074(9) 0.3699(12) 0.161(8) Uani 1 1 d . . .
H21 H 0.7969 0.6316 0.3802 0.193 Uiso 1 1 calc R . .
C22 C 0.9351(18) 0.5928(10) 0.4120(9) 0.154(7) Uani 1 1 d . . .
H22 H 0.9234 0.6063 0.4511 0.185 Uiso 1 1 calc R . .
C23 C 1.0345(16) 0.5557(8) 0.3966(8) 0.116(5) Uani 1 1 d . . .
C24 C 1.1147(17) 0.5407(9) 0.4385(8) 0.155(7) Uani 1 1 d . . .
H24 H 1.1041 0.5540 0.4777 0.187 Uiso 1 1 calc R . .
C25 C 1.2112(15) 0.5061(8) 0.4234(7) 0.125(5) Uani 1 1 d . . .
H25 H 1.2649 0.4964 0.4521 0.150 Uiso 1 1 calc R . .
C26 C 1.3287(11) 0.4475(6) 0.3435(6) 0.084(4) Uani 1 1 d . . .
C27 C 1.4175(12) 0.4317(7) 0.3815(6) 0.104(4) Uani 1 1 d . . .
H27 H 1.4125 0.4460 0.4204 0.125 Uiso 1 1 calc R . .
C28 C 1.5111(12) 0.3965(7) 0.3648(7) 0.098(5) Uani 1 1 d D . .
C29 C 1.5897(10) 0.3779(7) 0.4114(6) 0.157(7) Uani 1 1 d D . .
C30 C 1.6788(11) 0.4122(7) 0.4070(7) 0.194(9) Uiso 1 1 d D . .
C31 C 1.3123(9) 0.5438(5) 0.0678(5) 0.074(3) Uani 1 1 d . . .
C32 C 1.2117(10) 0.5325(6) 0.0782(5) 0.091(4) Uani 1 1 d . . .
H32 H 1.1947 0.4945 0.1070 0.109 Uiso 1 1 calc R . .
C33 C 1.1275(10) 0.5760(7) 0.0472(6) 0.099(4) Uani 1 1 d . . .
C34 C 1.0239(12) 0.5623(10) 0.0579(8) 0.212(10) Uani 1 1 d . . .
H34 H 1.0066 0.5237 0.0858 0.255 Uiso 1 1 calc R . .
C35 C 0.9452(12) 0.6061(11) 0.0272(10) 0.244(13) Uani 1 1 d . . .
H35 H 0.8748 0.5959 0.0342 0.292 Uiso 1 1 calc R . .
C36 C 0.9669(13) 0.6637(10) -0.0130(9) 0.160(7) Uani 1 1 d . . .
H36 H 0.9120 0.6940 -0.0309 0.192 Uiso 1 1 calc R . .
C37 C 1.0666(14) 0.6757(8) -0.0261(7) 0.142(6) Uani 1 1 d . . .
H37 H 1.0821 0.7133 -0.0559 0.171 Uiso 1 1 calc R . .
C38 C 1.1534(11) 0.6316(6) 0.0049(6) 0.094(4) Uani 1 1 d . . .
C39 C 1.2574(13) 0.6430(8) -0.0088(8) 0.164(7) Uani 1 1 d . . .
H39 H 1.2755 0.6794 -0.0394 0.197 Uiso 1 1 calc R . .
C40 C 1.3339(10) 0.6004(7) 0.0228(7) 0.129(5) Uani 1 1 d . . .
H40 H 1.4046 0.6093 0.0141 0.155 Uiso 1 1 calc R . .
C41 C 1.3957(9) 0.5011(5) 0.1060(5) 0.068(3) Uani 1 1 d . . .
C42 C 1.5014(10) 0.5123(5) 0.0963(5) 0.086(3) Uani 1 1 d . . .
H42 H 1.5190 0.5455 0.0624 0.103 Uiso 1 1 calc R . .
C43 C 1.5844(8) 0.4786(6) 0.1323(6) 0.080(3) Uani 1 1 d D . .
C44 C 1.6946(9) 0.4900(6) 0.1194(5) 0.153(8) Uani 1 1 d D . .
C45 C 1.7324(11) 0.5231(8) 0.1629(7) 0.200(9) Uiso 1 1 d D . .
C46 C 1.3796(10) 0.3287(5) 0.0794(6) 0.089(4) Uani 1 1 d . . .
H46 H 1.3209 0.3590 0.0862 0.107 Uiso 1 1 calc R . .
C47 C 1.3893(13) 0.3016(7) 0.0233(6) 0.108(4) Uani 1 1 d . . .
H47 H 1.3384 0.3142 -0.0070 0.130 Uiso 1 1 calc R . .
C48 C 1.4754(15) 0.2561(8) 0.0143(7) 0.119(5) Uani 1 1 d . . .
H48 H 1.4837 0.2378 -0.0226 0.142 Uiso 1 1 calc R . .
C49 C 1.5498(15) 0.2375(7) 0.0602(8) 0.106(4) Uani 1 1 d . . .
C50 C 1.5382(11) 0.2667(6) 0.1128(7) 0.084(3) Uani 1 1 d . . .
C51 C 1.6167(10) 0.2501(6) 0.1588(6) 0.080(3) Uani 1 1 d . . .
C52 C 1.7081(12) 0.2055(7) 0.1499(10) 0.112(5) Uani 1 1 d . . .
C53 C 1.7133(17) 0.1764(9) 0.0943(12) 0.150(9) Uani 1 1 d . . .
H53 H 1.7715 0.1459 0.0872 0.180 Uiso 1 1 calc R . .
C54 C 1.6386(17) 0.1909(9) 0.0520(9) 0.137(7) Uani 1 1 d . . .
H54 H 1.6450 0.1700 0.0166 0.165 Uiso 1 1 calc R . .
C55 C 1.7850(13) 0.1932(8) 0.1971(10) 0.128(7) Uani 1 1 d . . .
H55 H 1.8459 0.1636 0.1933 0.154 Uiso 1 1 calc R . .
C56 C 1.7687(12) 0.2244(8) 0.2465(9) 0.124(6) Uani 1 1 d . . .
H56 H 1.8187 0.2172 0.2774 0.149 Uiso 1 1 calc R . .
C57 C 1.6775(10) 0.2676(6) 0.2520(6) 0.104(4) Uani 1 1 d . . .
H57 H 1.6682 0.2885 0.2873 0.124 Uiso 1 1 calc R . .
C58 C 0.6069(8) 0.0455(5) 0.2487(5) 0.065(3) Uani 1 1 d . . .
C59 C 0.5358(9) 0.0988(6) 0.2646(5) 0.082(3) Uani 1 1 d . . .
H59 H 0.5445 0.1156 0.3013 0.098 Uiso 1 1 calc R . .
C60 C 0.4522(9) 0.1269(5) 0.2262(6) 0.088(3) Uani 1 1 d . . .
H60 H 0.4042 0.1616 0.2373 0.105 Uiso 1 1 calc R . .
C61 C 0.4416(9) 0.1022(6) 0.1707(6) 0.078(3) Uani 1 1 d . . .
C62 C 0.3537(10) 0.1317(7) 0.1300(7) 0.111(4) Uani 1 1 d . . .
H62 H 0.3049 0.1663 0.1406 0.133 Uiso 1 1 calc R . .
C63 C 0.3466(12) 0.1065(9) 0.0765(8) 0.131(6) Uani 1 1 d . . .
H63 H 0.2908 0.1236 0.0503 0.157 Uiso 1 1 calc R . .
C64 C 0.4192(12) 0.0563(9) 0.0598(7) 0.141(6) Uani 1 1 d . . .
H64 H 0.4130 0.0417 0.0218 0.169 Uiso 1 1 calc R . .
C65 C 0.5016(11) 0.0269(7) 0.0982(6) 0.124(5) Uani 1 1 d . . .
H65 H 0.5495 -0.0076 0.0865 0.148 Uiso 1 1 calc R . .
C66 C 0.5110(10) 0.0497(6) 0.1540(5) 0.082(3) Uani 1 1 d . . .
C67 C 0.5953(8) 0.0215(5) 0.1963(5) 0.076(3) Uani 1 1 d . . .
H67 H 0.6426 -0.0142 0.1865 0.091 Uiso 1 1 calc R . .
C68 C 0.6990(8) 0.0152(6) 0.2874(4) 0.061(3) Uani 1 1 d . . .
C69 C 0.7439(8) 0.0521(5) 0.3265(4) 0.069(3) Uani 1 1 d . . .
H69 H 0.7134 0.0959 0.3278 0.083 Uiso 1 1 calc R . .
C70 C 0.8287(9) 0.0284(6) 0.3625(5) 0.078(3) Uani 1 1 d D . .
C71 C 0.8709(9) 0.0708(5) 0.4004(5) 0.090(4) Uani 1 1 d D . .
C72 C 0.9780(9) 0.0826(6) 0.3915(7) 0.162(8) Uani 1 1 d D . .
C73 C 1.1179(11) -0.2949(6) 0.2463(7) 0.091(4) Uani 1 1 d . . .
C74 C 1.1779(12) -0.2991(6) 0.2964(6) 0.098(4) Uani 1 1 d . . .
H74 H 1.1509 -0.2778 0.3297 0.117 Uiso 1 1 calc R . .
C75 C 1.2793(13) -0.3344(6) 0.3000(7) 0.099(4) Uani 1 1 d . . .
C76 C 1.3410(14) -0.3409(7) 0.3519(8) 0.135(6) Uani 1 1 d . . .
H76 H 1.3128 -0.3226 0.3868 0.162 Uiso 1 1 calc R . .
C77 C 1.4416(16) -0.3733(9) 0.3538(9) 0.146(7) Uani 1 1 d . . .
H77 H 1.4830 -0.3747 0.3882 0.175 Uiso 1 1 calc R . .
C78 C 1.4807(13) -0.4039(8) 0.3032(11) 0.144(7) Uani 1 1 d . . .
H78 H 1.5482 -0.4275 0.3044 0.172 Uiso 1 1 calc R . .
C79 C 1.4215(15) -0.4002(8) 0.2512(9) 0.143(6) Uani 1 1 d . . .
H79 H 1.4497 -0.4199 0.2171 0.172 Uiso 1 1 calc R . .
C80 C 1.3186(13) -0.3666(7) 0.2499(9) 0.111(5) Uani 1 1 d . . .
C81 C 1.2544(17) -0.3617(9) 0.1987(8) 0.157(7) Uani 1 1 d . . .
H81 H 1.2806 -0.3821 0.1646 0.188 Uiso 1 1 calc R . .
C82 C 1.1557(14) -0.3283(8) 0.1966(7) 0.131(6) Uani 1 1 d . . .
H82 H 1.1137 -0.3276 0.1627 0.157 Uiso 1 1 calc R . .
C83 C 1.0142(11) -0.2520(6) 0.2451(5) 0.080(3) Uani 1 1 d . . .
C84 C 0.9356(11) -0.2529(6) 0.2014(5) 0.092(4) Uani 1 1 d . . .
H84 H 0.9473 -0.2837 0.1737 0.110 Uiso 1 1 calc R . .
C85 C 0.8436(11) -0.2105(8) 0.1981(6) 0.101(4) Uani 1 1 d D . .
C86 C 0.7739(11) -0.2113(6) 0.1489(6) 0.146(6) Uiso 1 1 d D . .
C87 C 0.6689(11) -0.2224(8) 0.1657(7) 0.209(10) Uiso 1 1 d D . .
C88 C 0.9818(8) 0.0365(5) 0.1163(5) 0.070(3) Uani 1 1 d . . .
C89 C 0.9069(9) 0.0181(5) 0.0819(5) 0.076(3) Uani 1 1 d . . .
H89 H 0.8711 -0.0197 0.0983 0.091 Uiso 1 1 calc R . .
C90 C 0.8831(9) 0.0552(6) 0.0223(5) 0.075(3) Uani 1 1 d . . .
C91 C 0.8027(11) 0.0380(6) -0.0122(5) 0.100(4) Uani 1 1 d . . .
H91 H 0.7646 0.0013 0.0044 0.120 Uiso 1 1 calc R . .
C92 C 0.7802(12) 0.0759(8) -0.0713(6) 0.120(5) Uani 1 1 d . . .
H92 H 0.7278 0.0643 -0.0946 0.144 Uiso 1 1 calc R . .
C93 C 0.8362(14) 0.1308(8) -0.0952(6) 0.122(6) Uani 1 1 d . . .
H93 H 0.8193 0.1561 -0.1345 0.147 Uiso 1 1 calc R . .
C94 C 0.9140(12) 0.1494(7) -0.0644(7) 0.119(5) Uani 1 1 d . . .
H94 H 0.9514 0.1860 -0.0822 0.143 Uiso 1 1 calc R . .
C95 C 0.9379(10) 0.1114(6) -0.0032(5) 0.089(4) Uani 1 1 d . . .
C96 C 1.0163(10) 0.1288(6) 0.0322(6) 0.100(4) Uani 1 1 d . . .
H96 H 1.0538 0.1658 0.0158 0.120 Uiso 1 1 calc R . .
C97 C 1.0388(9) 0.0926(6) 0.0904(6) 0.097(4) Uani 1 1 d . . .
H97 H 1.0916 0.1047 0.1131 0.117 Uiso 1 1 calc R . .
C98 C 1.0063(9) -0.0059(5) 0.1805(5) 0.072(3) Uani 1 1 d . . .
C99 C 1.1041(8) -0.0054(6) 0.2055(5) 0.084(3) Uani 1 1 d . . .
H99 H 1.1531 0.0223 0.1832 0.101 Uiso 1 1 calc R . .
C100 C 1.1309(8) -0.0446(6) 0.2624(5) 0.075(3) Uani 1 1 d D . .
C101 C 1.2359(8) -0.0431(7) 0.2828(5) 0.120(6) Uani 1 1 d D . .
C102 C 1.3131(9) -0.0949(8) 0.2748(6) 0.152(8) Uani 1 1 d D . .
C103 C 1.0601(10) -0.1796(6) 0.4278(5) 0.088(4) Uani 1 1 d . . .
H103 H 1.1027 -0.1499 0.4022 0.106 Uiso 1 1 calc R . .
C104 C 1.1066(12) -0.2210(8) 0.4824(6) 0.114(5) Uani 1 1 d . . .
H104 H 1.1772 -0.2200 0.4916 0.137 Uiso 1 1 calc R . .
C105 C 1.0414(14) -0.2609(7) 0.5191(6) 0.106(5) Uani 1 1 d . . .
H105 H 1.0670 -0.2879 0.5558 0.128 Uiso 1 1 calc R . .
C106 C 0.9382(13) -0.2637(6) 0.5047(6) 0.091(4) Uani 1 1 d . . .
C107 C 0.9001(10) -0.2216(6) 0.4488(5) 0.070(3) Uani 1 1 d . . .
C108 C 0.7941(10) -0.2231(5) 0.4300(5) 0.073(3) Uani 1 1 d . . .
C109 C 0.7252(12) -0.2643(6) 0.4691(6) 0.088(4) Uani 1 1 d . . .
C110 C 0.7655(15) -0.3067(6) 0.5263(6) 0.118(5) Uani 1 1 d . . .
H110 H 0.7209 -0.3349 0.5522 0.142 Uiso 1 1 calc R . .
C111 C 0.8662(14) -0.3056(7) 0.5422(7) 0.109(5) Uani 1 1 d . . .
H111 H 0.8896 -0.3333 0.5791 0.131 Uiso 1 1 calc R . .
C112 C 0.6227(12) -0.2633(7) 0.4492(7) 0.104(4) Uani 1 1 d . . .
H112 H 0.5750 -0.2906 0.4735 0.124 Uiso 1 1 calc R . .
C113 C 0.5911(10) -0.2232(7) 0.3949(7) 0.104(4) Uani 1 1 d . . .
H113 H 0.5220 -0.2217 0.3820 0.125 Uiso 1 1 calc R . .
C114 C 0.6645(10) -0.1847(6) 0.3594(6) 0.088(3) Uani 1 1 d . . .
H114 H 0.6435 -0.1575 0.3218 0.105 Uiso 1 1 calc R . .
N1 N 1.6025(7) 0.2810(4) 0.2103(5) 0.080(3) Uani 1 1 d . . .
N2 N 1.4526(8) 0.3122(4) 0.1231(4) 0.076(3) Uani 1 1 d . . .
N3 N 0.9641(7) -0.1804(5) 0.4112(4) 0.073(2) Uani 1 1 d . . .
N4 N 0.7633(7) -0.1843(4) 0.3761(4) 0.070(2) Uani 1 1 d . . .
O1 O 1.4062(5) 0.2707(4) 0.3035(3) 0.081(2) Uani 1 1 d . . .
O2 O 1.2670(5) 0.3307(4) 0.2141(3) 0.081(2) Uani 1 1 d . . .
O3 O 1.3317(6) 0.4298(4) 0.2897(3) 0.088(2) Uani 1 1 d . . .
O4 O 1.5346(6) 0.3786(4) 0.3132(4) 0.089(2) Uani 1 1 d . . .
O5 O 1.3648(5) 0.4539(3) 0.1470(3) 0.076(2) Uani 1 1 d . . .
O6 O 1.5735(6) 0.4316(4) 0.1781(4) 0.091(2) Uani 1 1 d . . .
O7 O 0.8791(6) -0.0300(4) 0.3675(3) 0.081(2) Uani 1 1 d . . .
O8 O 0.7347(5) -0.0453(4) 0.2835(3) 0.0707(19) Uani 1 1 d . . .
O9 O 0.8139(6) -0.1642(4) 0.2295(4) 0.087(2) Uani 1 1 d . . .
O10 O 0.9988(6) -0.2130(4) 0.2843(3) 0.095(3) Uani 1 1 d . . .
O11 O 0.9323(5) -0.0404(4) 0.2069(3) 0.080(2) Uani 1 1 d . . .
O12 O 1.0742(6) -0.0843(4) 0.2997(3) 0.088(2) Uani 1 1 d . . .
F1 F 1.1070(9) 0.2790(6) 0.1588(5) 0.219(5) Uani 1 1 d D . .
F2 F 1.0445(8) 0.2382(6) 0.2509(6) 0.266(8) Uani 1 1 d D . .
F3 F 1.0127(10) 0.3555(9) 0.2813(8) 0.283(9) Uani 1 1 d D . .
F4 F 0.9351(8) 0.3429(6) 0.1978(7) 0.294(8) Uani 1 1 d D . .
F5 F 1.0654(8) 0.3984(6) 0.1915(8) 0.276(8) Uani 1 1 d D . .
F6 F 1.5622(8) 0.3847(7) 0.4722(4) 0.245(7) Uani 1 1 d D . .
F7 F 1.6475(10) 0.3155(5) 0.4145(6) 0.225(6) Uani 1 1 d D . .
F8 F 1.7334(9) 0.4148(10) 0.3501(6) 0.303(9) Uani 1 1 d D . .
F9 F 1.7613(7) 0.4012(5) 0.4466(5) 0.206(5) Uani 1 1 d D . .
F10 F 1.6510(11) 0.4805(6) 0.4011(9) 0.314(10) Uani 1 1 d D . .
F11 F 1.7112(6) 0.5345(5) 0.0649(4) 0.158(3) Uani 1 1 d D . .
F12 F 1.7756(7) 0.4380(6) 0.1278(6) 0.231(6) Uani 1 1 d D . .
F13 F 1.7356(11) 0.4844(11) 0.2226(5) 0.387(13) Uani 1 1 d D . .
F14 F 1.8320(9) 0.5471(8) 0.1612(5) 0.273(7) Uani 1 1 d D . .
F15 F 1.6716(9) 0.5828(7) 0.1614(8) 0.308(9) Uani 1 1 d D . .
F16 F 0.8204(5) 0.1359(4) 0.3953(3) 0.116(2) Uani 1 1 d D . .
F17 F 0.8576(6) 0.0469(4) 0.4645(4) 0.134(3) Uani 1 1 d D . .
F18 F 1.0485(7) 0.0270(5) 0.4072(5) 0.172(4) Uani 1 1 d D . .
F19 F 1.0029(8) 0.1026(5) 0.3287(6) 0.185(5) Uani 1 1 d D . .
F20 F 1.0171(6) 0.1275(5) 0.4213(6) 0.212(5) Uani 1 1 d D . .
F21 F 0.7468(9) -0.1516(6) 0.1065(4) 0.227(5) Uani 1 1 d D . .
F22 F 0.7930(8) -0.2632(6) 0.1150(5) 0.225(6) Uani 1 1 d D . .
F23 F 0.6625(9) -0.2748(7) 0.2162(7) 0.251(6) Uani 1 1 d D . .
F24 F 0.5938(9) -0.2300(8) 0.1247(7) 0.328(9) Uani 1 1 d D . .
F25 F 0.6091(8) -0.1707(8) 0.1905(6) 0.256(7) Uani 1 1 d D . .
F26 F 1.2888(7) 0.0107(5) 0.2542(5) 0.227(6) Uani 1 1 d D . .
F27 F 1.2405(6) -0.0403(5) 0.3451(4) 0.152(3) Uani 1 1 d D . .
F28 F 1.4157(6) -0.0994(5) 0.2898(4) 0.166(4) Uani 1 1 d D . .
F29 F 1.3254(8) -0.1086(9) 0.2157(5) 0.315(10) Uani 1 1 d D . .
F30 F 1.2895(8) -0.1561(5) 0.3078(8) 0.246(7) Uani 1 1 d D . .
Sm1 Sm 1.43670(4) 0.36576(3) 0.22566(2) 0.0672(2) Uani 1 1 d . . .
Sm2 Sm 0.89741(4) -0.11418(3) 0.30277(2) 0.0646(2) Uani 1 1 d . . .

loop_
_atom_site_aniso_label
_atom_site_aniso_U_11
_atom_site_aniso_U_22
_atom_site_aniso_U_33
_atom_site_aniso_U_23
_atom_site_aniso_U_13
_atom_site_aniso_U_12
C1 0.066(7) 0.062(7) 0.059(7) -0.009(5) -0.006(6) -0.010(6)
C2 0.060(7) 0.072(7) 0.064(7) -0.012(6) 0.003(6) -0.014(5)
C3 0.070(8) 0.071(7) 0.060(7) -0.007(6) -0.001(6) -0.015(6)
C4 0.082(9) 0.112(10) 0.055(7) 0.000(6) -0.005(6) -0.020(7)
C5 0.099(10) 0.152(13) 0.066(9) -0.002(8) -0.020(8) -0.006(9)
C6 0.135(13) 0.093(10) 0.070(9) 0.001(7) -0.027(9) -0.007(9)
C7 0.113(11) 0.072(8) 0.071(8) 0.009(6) -0.007(8) -0.001(7)
C8 0.095(9) 0.078(8) 0.049(7) -0.005(6) 0.014(7) -0.012(7)
C9 0.084(9) 0.082(9) 0.089(9) 0.002(7) 0.015(7) -0.020(7)
C10 0.060(7) 0.083(8) 0.087(9) -0.003(7) 0.003(6) -0.016(6)
C11 0.064(8) 0.077(8) 0.058(7) -0.008(6) 0.003(6) -0.004(6)
C12 0.058(7) 0.109(9) 0.078(8) 0.013(7) -0.008(6) -0.021(6)
C13 0.045(7) 0.124(11) 0.081(9) -0.011(8) -0.008(7) -0.014(7)
C14 0.086(13) 0.24(2) 0.21(2) 0.109(18) -0.088(14) -0.054(14)
C15 0.14(3) 0.53(6) 0.19(3) 0.10(3) -0.07(2) -0.19(3)
C16 0.099(11) 0.093(10) 0.090(11) -0.030(8) 0.009(9) -0.031(8)
C17 0.088(10) 0.109(11) 0.111(11) -0.041(9) 0.014(10) -0.019(8)
C18 0.096(12) 0.095(10) 0.096(11) -0.041(8) 0.019(10) -0.015(8)
C19 0.101(12) 0.130(13) 0.143(14) -0.052(11) 0.004(12) 0.001(10)
C20 0.106(14) 0.139(15) 0.21(2) -0.079(14) 0.018(14) 0.004(11)
C21 0.136(18) 0.137(15) 0.23(3) -0.104(17) 0.037(17) -0.014(13)
C22 0.141(19) 0.178(18) 0.17(2) -0.104(15) 0.016(15) -0.018(15)
C23 0.134(16) 0.121(12) 0.107(13) -0.051(10) 0.016(12) -0.034(11)
C24 0.175(19) 0.181(17) 0.143(16) -0.112(14) -0.009(15) -0.024(14)
C25 0.161(17) 0.136(13) 0.089(11) -0.043(10) -0.019(11) -0.013(11)
C26 0.103(11) 0.084(9) 0.068(9) -0.008(7) 0.007(9) -0.033(8)
C27 0.115(12) 0.129(12) 0.074(9) -0.005(8) -0.025(9) -0.048(10)
C28 0.091(11) 0.121(12) 0.079(10) 0.021(9) -0.033(10) -0.052(9)
C29 0.112(14) 0.24(2) 0.127(15) -0.023(15) -0.044(12) -0.059(14)
C31 0.077(9) 0.069(8) 0.065(7) 0.013(6) 0.001(7) -0.006(7)
C32 0.082(9) 0.099(9) 0.078(8) 0.013(7) 0.005(8) -0.001(8)
C33 0.069(9) 0.114(11) 0.094(9) 0.029(8) 0.006(8) -0.008(8)
C34 0.077(11) 0.27(2) 0.215(19) 0.141(16) -0.003(12) -0.010(13)
C35 0.069(11) 0.28(3) 0.29(3) 0.17(2) -0.009(13) 0.009(13)
C36 0.081(12) 0.179(18) 0.187(19) 0.034(13) -0.006(12) 0.023(12)
C37 0.120(13) 0.136(13) 0.139(14) 0.050(10) -0.007(12) 0.011(12)
C38 0.092(10) 0.078(9) 0.100(10) 0.012(7) -0.019(8) 0.007(8)
C39 0.101(13) 0.157(15) 0.194(17) 0.077(12) -0.022(12) -0.009(11)
C40 0.087(10) 0.114(11) 0.161(13) 0.057(10) -0.036(9) -0.015(8)
C41 0.078(8) 0.062(7) 0.058(7) 0.001(6) -0.009(6) 0.008(6)
C42 0.084(9) 0.084(9) 0.081(8) 0.012(6) 0.007(8) -0.019(7)
C43 0.069(9) 0.093(10) 0.077(9) -0.016(7) 0.002(7) -0.008(7)
C44 0.157(16) 0.23(2) 0.078(10) 0.042(11) -0.036(11) -0.137(16)
C46 0.101(10) 0.077(8) 0.090(9) -0.012(7) -0.017(8) -0.009(7)
C47 0.138(14) 0.121(12) 0.072(10) -0.024(9) -0.006(9) -0.029(10)
C48 0.165(17) 0.110(12) 0.091(12) -0.039(10) 0.016(12) -0.035(11)
C49 0.140(15) 0.084(10) 0.093(12) -0.025(9) 0.028(11) -0.013(10)
C50 0.088(10) 0.071(9) 0.091(10) -0.005(8) 0.013(9) -0.026(7)
C51 0.072(9) 0.074(9) 0.087(10) 0.010(7) 0.019(8) -0.025(7)
C52 0.071(11) 0.083(11) 0.157(17) 0.016(10) 0.048(12) 0.007(9)
C53 0.14(2) 0.085(12) 0.20(3) -0.005(15) 0.078(17) 0.005(12)
C54 0.16(2) 0.097(14) 0.151(19) -0.046(13) 0.073(15) -0.023(13)
C55 0.069(11) 0.082(12) 0.20(2) 0.042(11) 0.035(14) 0.016(9)
C56 0.067(11) 0.097(12) 0.185(19) 0.029(11) -0.014(12) 0.016(9)
C57 0.071(9) 0.088(9) 0.137(12) 0.024(8) -0.020(9) -0.005(7)
C58 0.057(7) 0.077(8) 0.060(7) -0.008(6) 0.009(6) -0.018(6)
C59 0.070(8) 0.082(9) 0.092(9) -0.013(7) -0.004(7) -0.011(7)
C60 0.081(9) 0.079(8) 0.104(10) -0.025(7) 0.007(8) 0.001(7)
C61 0.067(8) 0.083(9) 0.085(9) -0.016(7) 0.012(7) -0.026(7)
C62 0.082(10) 0.123(11) 0.122(12) 0.005(10) -0.020(9) -0.020(8)
C63 0.080(11) 0.202(18) 0.105(13) -0.001(12) -0.026(11) -0.022(11)
C64 0.085(12) 0.23(2) 0.110(12) -0.037(13) -0.022(11) -0.018(12)
C65 0.095(11) 0.197(15) 0.089(10) -0.056(10) -0.023(9) 0.003(10)
C66 0.082(9) 0.102(10) 0.065(8) -0.015(7) 0.002(7) -0.024(7)
C67 0.059(7) 0.088(8) 0.080(8) -0.011(7) -0.015(6) -0.004(6)
C68 0.060(7) 0.065(7) 0.056(7) 0.000(6) 0.002(5) -0.012(6)
C69 0.078(8) 0.065(7) 0.068(7) -0.010(5) -0.020(6) -0.017(6)
C70 0.087(9) 0.071(8) 0.081(8) -0.014(7) -0.004(7) -0.036(7)
C71 0.088(10) 0.091(10) 0.097(10) -0.024(8) -0.011(8) -0.022(8)
C72 0.088(14) 0.20(2) 0.24(2) -0.13(2) -0.015(16) -0.042(14)
C73 0.105(11) 0.075(9) 0.099(11) -0.037(8) -0.005(9) 0.006(8)
C74 0.108(11) 0.080(9) 0.113(11) -0.045(8) -0.006(9) 0.010(8)
C75 0.119(13) 0.079(9) 0.099(11) -0.025(8) -0.004(10) 0.000(9)
C76 0.123(14) 0.115(12) 0.172(17) -0.047(11) -0.038(13) 0.025(10)
C77 0.130(17) 0.141(15) 0.176(18) -0.061(13) -0.028(14) 0.011(12)
C78 0.097(13) 0.105(13) 0.22(2) -0.006(14) -0.020(15) 0.021(10)
C79 0.122(15) 0.150(15) 0.151(17) -0.050(12) 0.025(13) 0.036(12)
C80 0.096(13) 0.097(11) 0.139(15) -0.032(11) 0.013(11) 0.002(9)
C81 0.169(19) 0.167(17) 0.143(16) -0.088(13) -0.002(15) 0.043(14)
C82 0.151(16) 0.146(14) 0.102(12) -0.060(10) -0.012(11) 0.025(12)
C83 0.115(11) 0.067(8) 0.055(7) -0.005(6) 0.006(8) -0.010(8)
C84 0.101(10) 0.111(10) 0.071(8) -0.033(7) -0.010(8) -0.012(8)
C85 0.090(11) 0.152(14) 0.074(9) -0.023(9) -0.029(8) -0.044(10)
C88 0.063(7) 0.073(8) 0.067(7) 0.004(6) 0.007(6) -0.001(6)
C89 0.091(9) 0.077(8) 0.061(7) -0.016(6) -0.003(6) -0.007(6)
C90 0.078(8) 0.073(8) 0.065(8) -0.004(6) 0.004(7) 0.006(7)
C91 0.135(12) 0.099(9) 0.059(8) -0.005(7) -0.014(8) 0.009(8)
C92 0.155(15) 0.137(13) 0.064(9) -0.018(9) -0.019(9) 0.016(11)
C93 0.155(16) 0.137(15) 0.059(9) 0.009(9) -0.004(9) 0.008(12)
C94 0.123(13) 0.111(11) 0.108(12) 0.020(9) -0.009(9) 0.002(9)
C95 0.091(10) 0.094(10) 0.068(8) 0.012(7) -0.002(7) 0.013(8)
C96 0.087(10) 0.104(10) 0.097(10) 0.016(8) 0.007(8) -0.020(8)
C97 0.090(9) 0.093(10) 0.101(10) 0.011(8) -0.009(8) -0.017(8)
C98 0.060(8) 0.081(8) 0.073(8) -0.012(6) 0.005(6) -0.011(6)
C99 0.066(8) 0.119(10) 0.060(7) 0.009(7) -0.008(6) -0.019(7)
C100 0.051(7) 0.099(9) 0.077(8) -0.011(7) -0.006(6) -0.018(6)
C101 0.051(9) 0.210(18) 0.078(10) 0.025(10) -0.004(8) 0.000(10)
C102 0.084(13) 0.29(3) 0.090(12) -0.007(15) -0.039(10) -0.065(16)
C103 0.095(10) 0.108(10) 0.060(7) -0.012(7) -0.007(7) 0.000(8)
C104 0.111(12) 0.152(14) 0.075(10) -0.008(9) -0.020(9) 0.001(10)
C105 0.135(14) 0.108(12) 0.070(10) -0.024(8) -0.029(10) 0.045(10)
C106 0.127(13) 0.083(10) 0.058(8) -0.017(7) 0.008(9) 0.008(9)
C107 0.089(9) 0.080(8) 0.040(6) -0.019(6) 0.009(7) 0.007(7)
C108 0.099(10) 0.064(8) 0.055(7) -0.012(6) 0.015(7) -0.016(7)
C109 0.112(11) 0.068(9) 0.078(9) -0.013(7) 0.026(9) -0.006(8)
C110 0.181(17) 0.075(9) 0.080(11) 0.008(8) 0.047(11) -0.001(11)
C111 0.139(14) 0.107(12) 0.072(10) -0.014(8) 0.008(11) 0.019(11)
C112 0.115(13) 0.094(11) 0.105(12) -0.026(9) 0.035(10) -0.033(9)
C113 0.081(9) 0.126(12) 0.110(11) -0.019(9) 0.020(9) -0.052(9)
C114 0.081(9) 0.105(10) 0.083(9) -0.029(7) 0.008(8) -0.017(8)
N1 0.059(6) 0.086(7) 0.087(7) 0.011(6) -0.008(6) -0.013(5)
N2 0.075(7) 0.077(6) 0.073(6) -0.004(5) -0.003(6) -0.007(5)
N3 0.066(6) 0.103(7) 0.055(6) -0.027(5) -0.003(5) -0.003(6)
N4 0.070(6) 0.075(6) 0.061(6) -0.007(5) 0.005(5) -0.007(5)
O1 0.065(5) 0.094(6) 0.078(5) 0.011(4) -0.017(4) -0.015(4)
O2 0.062(5) 0.107(6) 0.068(5) 0.010(4) -0.019(4) -0.011(4)
O3 0.097(6) 0.102(6) 0.064(5) -0.011(4) -0.014(5) -0.010(5)
O4 0.076(6) 0.117(6) 0.070(5) 0.002(5) -0.013(5) -0.021(4)
O5 0.075(5) 0.073(5) 0.071(5) 0.010(4) -0.007(4) -0.007(4)
O6 0.082(5) 0.093(6) 0.089(6) 0.022(5) -0.014(4) -0.024(4)
O7 0.098(6) 0.079(5) 0.070(5) -0.013(4) -0.037(4) -0.012(4)
O8 0.076(5) 0.073(5) 0.066(5) -0.014(4) -0.011(4) -0.010(4)
O9 0.086(6) 0.107(6) 0.080(6) -0.033(5) -0.016(5) -0.018(5)
O10 0.105(6) 0.109(6) 0.079(5) -0.048(5) -0.017(5) 0.016(5)
O11 0.065(5) 0.107(6) 0.065(5) 0.005(4) -0.011(4) -0.021(4)
O12 0.069(5) 0.123(7) 0.067(5) 0.007(4) -0.011(4) -0.026(5)
F1 0.194(11) 0.321(14) 0.163(9) -0.050(10) -0.122(9) -0.033(9)
F2 0.129(8) 0.259(12) 0.368(16) 0.171(12) -0.149(9) -0.123(8)
F3 0.131(10) 0.41(2) 0.287(17) -0.070(16) -0.031(11) 0.101(12)
F4 0.129(8) 0.295(14) 0.406(18) 0.150(12) -0.141(10) -0.067(9)
F5 0.091(7) 0.215(12) 0.48(2) 0.091(13) -0.101(10) -0.013(7)
F6 0.169(9) 0.48(2) 0.087(6) 0.006(9) -0.059(6) -0.084(11)
F7 0.263(13) 0.157(9) 0.259(13) -0.005(8) -0.195(11) 0.020(8)
F8 0.141(9) 0.59(3) 0.182(11) 0.025(14) -0.052(8) -0.196(14)
F9 0.146(8) 0.281(12) 0.211(10) -0.065(9) -0.106(7) -0.006(8)
F10 0.271(16) 0.148(10) 0.54(3) 0.008(12) -0.258(19) -0.059(9)
F11 0.096(6) 0.218(9) 0.141(7) 0.033(7) 0.011(5) -0.046(6)
F12 0.095(7) 0.275(13) 0.302(15) -0.043(11) -0.002(8) 0.066(8)
F13 0.310(16) 0.77(3) 0.097(7) 0.083(13) -0.062(9) -0.38(2)
F14 0.180(10) 0.455(19) 0.211(11) -0.037(12) -0.015(8) -0.183(12)
F15 0.158(10) 0.304(16) 0.53(3) -0.228(17) 0.043(13) -0.121(11)
F16 0.108(6) 0.100(5) 0.154(7) -0.055(5) -0.020(5) -0.014(4)
F17 0.161(7) 0.170(7) 0.089(5) -0.050(5) -0.001(5) -0.056(6)
F18 0.085(6) 0.212(10) 0.251(11) -0.115(9) -0.048(7) -0.002(6)
F19 0.150(9) 0.200(10) 0.223(11) -0.075(9) 0.079(8) -0.091(7)
F20 0.089(6) 0.240(10) 0.372(15) -0.213(11) 0.001(7) -0.049(6)
F21 0.267(13) 0.270(12) 0.144(8) 0.027(8) -0.133(9) -0.063(10)
F22 0.175(9) 0.318(13) 0.235(11) -0.201(11) -0.088(8) 0.041(9)
F23 0.212(12) 0.282(14) 0.279(14) -0.014(12) -0.067(10) -0.144(11)
F24 0.194(11) 0.51(2) 0.367(17) -0.283(17) -0.151(12) 0.003(12)
F25 0.113(8) 0.404(18) 0.303(15) -0.212(14) -0.077(9) 0.029(10)
F26 0.133(8) 0.262(12) 0.264(12) 0.107(10) -0.088(8) -0.129(8)
F27 0.101(6) 0.249(9) 0.123(6) -0.065(6) -0.053(5) -0.013(6)
F28 0.073(5) 0.278(11) 0.138(7) -0.016(7) -0.026(5) -0.002(6)
F29 0.151(10) 0.64(3) 0.178(10) -0.226(15) -0.078(9) 0.155(13)
F30 0.101(8) 0.146(9) 0.49(2) -0.050(11) -0.062(11) 0.025(6)
Sm1 0.0619(4) 0.0725(4) 0.0631(4) 0.0029(3) -0.0122(3) -0.0077(3)
Sm2 0.0660(4) 0.0739(4) 0.0547(4) -0.0083(3) -0.0081(3) -0.0119(3)

loop_
_atom_type_symbol
_atom_type_description
_atom_type_scat_dispersion_real
_atom_type_scat_dispersion_imag
_atom_type_scat_source
C C 0.0033 0.0016 'International Tables Vol C Tables 4.2.6.8 and 6.1.1.4'
H H 0.0000 0.0000 'International Tables Vol C Tables 4.2.6.8 and 6.1.1.4'
N N 0.0061 0.0033 'International Tables Vol C Tables 4.2.6.8 and 6.1.1.4'
O O 0.0106 0.0060 'International Tables Vol C Tables 4.2.6.8 and 6.1.1.4'
F F 0.0171 0.0103 'International Tables Vol C Tables 4.2.6.8 and 6.1.1.4'
Sm Sm -0.1638 3.4418 'International Tables Vol C Tables 4.2.6.8 and 6.1.1.4'

loop_
_geom_angle_atom_site_label_1
_geom_angle_atom_site_label_2
_geom_angle_atom_site_label_3
_geom_angle
_geom_angle_site_symmetry_1
_geom_angle_site_symmetry_3
_geom_angle_publ_flag
C2 C1 C10 119.0(9) . . ?
C2 C1 C11 118.4(10) . . ?
C10 C1 C11 122.6(10) . . ?
C1 C2 C3 121.1(9) . . ?
C1 C2 H2 119.4 . . ?
C3 C2 H2 119.4 . . ?
C4 C3 C2 122.1(10) . . ?
C4 C3 C8 118.8(10) . . ?
C2 C3 C8 119.1(10) . . ?
C5 C4 C3 122.7(11) . . ?
C5 C4 H4 118.7 . . ?
C3 C4 H4 118.7 . . ?
C4 C5 C6 117.4(12) . . ?
C4 C5 H5 121.3 . . ?
C6 C5 H5 121.3 . . ?
C7 C6 C5 121.9(11) . . ?
C7 C6 H6 119.1 . . ?
C5 C6 H6 119.1 . . ?
C6 C7 C8 120.7(12) . . ?
C6 C7 H7 119.6 . . ?
C8 C7 H7 119.6 . . ?
C9 C8 C7 123.4(11) . . ?
C9 C8 C3 118.2(10) . . ?
C7 C8 C3 118.5(11) . . ?
C10 C9 C8 121.3(11) . . ?
C10 C9 H9 119.4 . . ?
C8 C9 H9 119.4 . . ?
C9 C10 C1 121.3(10) . . ?
C9 C10 H10 119.3 . . ?
C1 C10 H10 119.3 . . ?
O1 C11 C12 122.7(10) . . ?
O1 C11 C1 116.1(9) . . ?
C12 C11 C1 121.1(10) . . ?
C13 C12 C11 121.3(10) . . ?
C13 C12 H12 119.3 . . ?
C11 C12 H12 119.3 . . ?
O2 C13 C12 130.0(9) . . ?
O2 C13 C14 113.1(10) . . ?
C12 C13 C14 116.2(11) . . ?
C15 C14 F1 98.9(12) . . ?
C15 C14 F2 92.6(11) . . ?
F1 C14 F2 101.8(11) . . ?
C15 C14 C13 115.7(12) . . ?
F1 C14 C13 122.9(11) . . ?
F2 C14 C13 119.2(11) . . ?
C14 C15 F5 113.1(13) . . ?
C14 C15 F4 125.5(13) . . ?
F5 C15 F4 98.0(11) . . ?
C14 C15 F3 114.4(12) . . ?
F5 C15 F3 97.7(15) . . ?
F4 C15 F3 103.7(14) . . ?
C17 C16 C25 118.9(14) . . ?
C17 C16 C26 119.0(12) . . ?
C25 C16 C26 122.1(14) . . ?
C16 C17 C18 121.9(13) . . ?
C16 C17 H17 119.0 . . ?
C18 C17 H17 119.0 . . ?
C23 C18 C19 120.3(15) . . ?
C23 C18 C17 118.1(16) . . ?
C19 C18 C17 121.5(14) . . ?
C20 C19 C18 119.2(15) . . ?
C20 C19 H19 120.4 . . ?
C18 C19 H19 120.4 . . ?
C19 C20 C21 120.1(19) . . ?
C19 C20 H20 120.0 . . ?
C21 C20 H20 120.0 . . ?
C22 C21 C20 123(2) . . ?
C22 C21 H21 118.6 . . ?
C20 C21 H21 118.6 . . ?
C21 C22 C23 119.4(19) . . ?
C21 C22 H22 120.3 . . ?
C23 C22 H22 120.3 . . ?
C24 C23 C18 120.6(18) . . ?
C24 C23 C22 121.2(18) . . ?
C18 C23 C22 118.1(17) . . ?
C23 C24 C25 121.4(16) . . ?
C23 C24 H24 119.3 . . ?
C25 C24 H24 119.3 . . ?
C24 C25 C16 119.1(15) . . ?
C24 C25 H25 120.5 . . ?
C16 C25 H25 120.5 . . ?
O3 C26 C27 120.5(13) . . ?
O3 C26 C16 116.3(12) . . ?
C27 C26 C16 123.2(12) . . ?
C28 C27 C26 124.1(13) . . ?
C28 C27 H27 118.0 . . ?
C26 C27 H27 118.0 . . ?
O4 C28 C27 126.4(11) . . ?
O4 C28 C29 116.1(15) . . ?
C27 C28 C29 117.4(15) . . ?
F6 C29 C30 95.2(11) . . ?
F6 C29 F7 106.0(13) . . ?
C30 C29 F7 93.7(11) . . ?
F6 C29 C28 119.1(12) . . ?
C30 C29 C28 120.3(12) . . ?
F7 C29 C28 117.8(12) . . ?
F8 C30 F9 100.4(11) . . ?
F8 C30 F10 96.0(14) . . ?
F9 C30 F10 103.3(12) . . ?
F8 C30 C29 113.2(12) . . ?
F9 C30 C29 128.2(12) . . ?
F10 C30 C29 110.7(13) . . ?
C32 C31 C40 116.4(10) . . ?
C32 C31 C41 120.6(11) . . ?
C40 C31 C41 122.8(11) . . ?
C31 C32 C33 122.8(11) . . ?
C31 C32 H32 118.6 . . ?
C33 C32 H32 118.6 . . ?
C34 C33 C38 120.3(13) . . ?
C34 C33 C32 121.6(13) . . ?
C38 C33 C32 118.1(12) . . ?
C33 C34 C35 119.5(15) . . ?
C33 C34 H34 120.2 . . ?
C35 C34 H34 120.2 . . ?
C36 C35 C34 122.1(16) . . ?
C36 C35 H35 119.0 . . ?
C34 C35 H35 119.0 . . ?
C37 C36 C35 118.9(15) . . ?
C37 C36 H36 120.5 . . ?
C35 C36 H36 120.5 . . ?
C36 C37 C38 121.5(15) . . ?
C36 C37 H37 119.2 . . ?
C38 C37 H37 119.2 . . ?
C39 C38 C33 120.4(12) . . ?
C39 C38 C37 122.1(14) . . ?
C33 C38 C37 117.4(13) . . ?
C40 C39 C38 118.8(14) . . ?
C40 C39 H39 120.6 . . ?
C38 C39 H39 120.6 . . ?
C39 C40 C31 123.4(13) . . ?
C39 C40 H40 118.3 . . ?
C31 C40 H40 118.3 . . ?
O5 C41 C42 122.0(9) . . ?
O5 C41 C31 116.4(11) . . ?
C42 C41 C31 121.7(11) . . ?
C41 C42 C43 126.1(10) . . ?
C41 C42 H42 116.9 . . ?
C43 C42 H42 116.9 . . ?
O6 C43 C42 124.2(10) . . ?
O6 C43 C44 111.1(10) . . ?
C42 C43 C44 124.6(12) . . ?
F11 C44 F12 111.6(11) . . ?
F11 C44 C45 100.8(10) . . ?
F12 C44 C45 93.3(11) . . ?
F11 C44 C43 112.8(10) . . ?
F12 C44 C43 122.4(10) . . ?
C45 C44 C43 112.2(11) . . ?
F15 C45 F13 112.8(17) . . ?
F15 C45 C44 107.6(10) . . ?
F13 C45 C44 112.6(12) . . ?
F15 C45 F14 98.4(12) . . ?
F13 C45 F14 97.6(10) . . ?
C44 C45 F14 127.0(14) . . ?
N2 C46 C47 121.7(12) . . ?
N2 C46 H46 119.1 . . ?
C47 C46 H46 119.1 . . ?
C48 C47 C46 118.7(14) . . ?
C48 C47 H47 120.7 . . ?
C46 C47 H47 120.7 . . ?
C47 C48 C49 119.8(15) . . ?
C47 C48 H48 120.1 . . ?
C49 C48 H48 120.1 . . ?
C50 C49 C48 119.2(16) . . ?
C50 C49 C54 120.0(17) . . ?
C48 C49 C54 120.8(18) . . ?
C49 C50 N2 122.1(14) . . ?
C49 C50 C51 119.5(15) . . ?
N2 C50 C51 118.4(13) . . ?
N1 C51 C52 121.4(15) . . ?
N1 C51 C50 117.5(13) . . ?
C52 C51 C50 121.0(15) . . ?
C51 C52 C53 115.9(18) . . ?
C51 C52 C55 117.7(18) . . ?
C53 C52 C55 126.4(18) . . ?
C54 C53 C52 123(2) . . ?
C54 C53 H53 118.6 . . ?
C52 C53 H53 118.6 . . ?
C53 C54 C49 121(2) . . ?
C53 C54 H54 119.7 . . ?
C49 C54 H54 119.7 . . ?
C56 C55 C52 119.2(17) . . ?
C56 C55 H55 120.4 . . ?
C52 C55 H55 120.4 . . ?
C55 C56 C57 119.9(17) . . ?
C55 C56 H56 120.0 . . ?
C57 C56 H56 120.0 . . ?
N1 C57 C56 124.2(14) . . ?
N1 C57 H57 117.9 . . ?
C56 C57 H57 117.9 . . ?
C67 C58 C59 120.0(10) . . ?
C67 C58 C68 117.5(10) . . ?
C59 C58 C68 122.5(10) . . ?
C60 C59 C58 120.6(11) . . ?
C60 C59 H59 119.7 . . ?
C58 C59 H59 119.7 . . ?
C59 C60 C61 119.0(11) . . ?
C59 C60 H60 120.5 . . ?
C61 C60 H60 120.5 . . ?
C66 C61 C60 121.3(12) . . ?
C66 C61 C62 119.5(12) . . ?
C60 C61 C62 119.2(13) . . ?
C63 C62 C61 117.3(14) . . ?
C63 C62 H62 121.3 . . ?
C61 C62 H62 121.3 . . ?
C62 C63 C64 121.9(15) . . ?
C62 C63 H63 119.0 . . ?
C64 C63 H63 119.0 . . ?
C63 C64 C65 121.7(15) . . ?
C63 C64 H64 119.1 . . ?
C65 C64 H64 119.1 . . ?
C66 C65 C64 118.6(14) . . ?
C66 C65 H65 120.7 . . ?
C64 C65 H65 120.7 . . ?
C65 C66 C61 120.9(12) . . ?
C65 C66 C67 121.7(13) . . ?
C61 C66 C67 117.4(11) . . ?
C58 C67 C66 121.6(11) . . ?
C58 C67 H67 119.2 . . ?
C66 C67 H67 119.2 . . ?
O8 C68 C69 121.7(9) . . ?
O8 C68 C58 117.1(9) . . ?
C69 C68 C58 121.2(10) . . ?
C70 C69 C68 124.7(10) . . ?
C70 C69 H69 117.6 . . ?
C68 C69 H69 117.6 . . ?
O7 C70 C69 126.5(9) . . ?
O7 C70 C71 112.8(10) . . ?
C69 C70 C71 120.7(11) . . ?
F17 C71 F16 101.6(8) . . ?
F17 C71 C72 104.4(10) . . ?
F16 C71 C72 102.1(9) . . ?
F17 C71 C70 112.5(9) . . ?
F16 C71 C70 115.0(9) . . ?
C72 C71 C70 119.1(10) . . ?
F20 C72 F18 101.2(10) . . ?
F20 C72 F19 105.8(12) . . ?
F18 C72 F19 102.5(12) . . ?
F20 C72 C71 120.5(10) . . ?
F18 C72 C71 115.1(11) . . ?
F19 C72 C71 109.9(10) . . ?
C74 C73 C82 119.6(13) . . ?
C74 C73 C83 117.9(12) . . ?
C82 C73 C83 122.4(14) . . ?
C73 C74 C75 122.3(13) . . ?
C73 C74 H74 118.9 . . ?
C75 C74 H74 118.9 . . ?
C76 C75 C80 118.5(15) . . ?
C76 C75 C74 123.1(16) . . ?
C80 C75 C74 118.3(14) . . ?
C77 C76 C75 122.5(17) . . ?
C77 C76 H76 118.8 . . ?
C75 C76 H76 118.8 . . ?
C76 C77 C78 118.4(17) . . ?
C76 C77 H77 120.8 . . ?
C78 C77 H77 120.8 . . ?
C79 C78 C77 121.2(16) . . ?
C79 C78 H78 119.4 . . ?
C77 C78 H78 119.4 . . ?
C78 C79 C80 119.6(17) . . ?
C78 C79 H79 120.2 . . ?
C80 C79 H79 120.2 . . ?
C81 C80 C75 118.2(15) . . ?
C81 C80 C79 122.2(19) . . ?
C75 C80 C79 119.6(17) . . ?
C82 C81 C80 122.5(16) . . ?
C82 C81 H81 118.7 . . ?
C80 C81 H81 118.7 . . ?
C81 C82 C73 119.0(15) . . ?
C81 C82 H82 120.5 . . ?
C73 C82 H82 120.5 . . ?
O10 C83 C84 119.8(12) . . ?
O10 C83 C73 116.9(11) . . ?
C84 C83 C73 123.2(12) . . ?
C85 C84 C83 122.9(11) . . ?
C85 C84 H84 118.6 . . ?
C83 C84 H84 118.6 . . ?
O9 C85 C84 128.8(10) . . ?
O9 C85 C86 112.3(13) . . ?
C84 C85 C86 118.5(14) . . ?
F22 C86 C87 95.4(11) . . ?
F22 C86 F21 107.9(11) . . ?
C87 C86 F21 93.6(12) . . ?
F22 C86 C85 117.6(11) . . ?
C87 C86 C85 118.0(12) . . ?
F21 C86 C85 119.6(11) . . ?
F24 C87 F23 106.5(14) . . ?
F24 C87 C86 125.2(14) . . ?
F23 C87 C86 110.9(12) . . ?
F24 C87 F25 95.3(11) . . ?
F23 C87 F25 100.2(13) . . ?
C86 C87 F25 115.2(13) . . ?
C89 C88 C97 119.5(10) . . ?
C89 C88 C98 119.0(10) . . ?
C97 C88 C98 121.4(11) . . ?
C88 C89 C90 120.8(11) . . ?
C88 C89 H89 119.6 . . ?
C90 C89 H89 119.6 . . ?
C89 C90 C95 120.0(11) . . ?
C89 C90 C91 121.0(11) . . ?
C95 C90 C91 119.0(11) . . ?
C92 C91 C90 119.9(13) . . ?
C92 C91 H91 120.1 . . ?
C90 C91 H91 120.1 . . ?
C93 C92 C91 119.6(14) . . ?
C93 C92 H92 120.2 . . ?
C91 C92 H92 120.2 . . ?
C94 C93 C92 123.0(14) . . ?
C94 C93 H93 118.5 . . ?
C92 C93 H93 118.5 . . ?
C93 C94 C95 118.3(14) . . ?
C93 C94 H94 120.8 . . ?
C95 C94 H94 120.8 . . ?
C90 C95 C96 118.4(11) . . ?
C90 C95 C94 120.2(13) . . ?
C96 C95 C94 121.4(14) . . ?
C97 C96 C95 121.2(12) . . ?
C97 C96 H96 119.4 . . ?
C95 C96 H96 119.4 . . ?
C96 C97 C88 120.0(12) . . ?
C96 C97 H97 120.0 . . ?
C88 C97 H97 120.0 . . ?
O11 C98 C99 124.9(10) . . ?
O11 C98 C88 115.2(9) . . ?
C99 C98 C88 119.9(10) . . ?
C100 C99 C98 121.9(10) . . ?
C100 C99 H99 119.0 . . ?
C98 C99 H99 119.0 . . ?
O12 C100 C99 128.0(9) . . ?
O12 C100 C101 114.3(10) . . ?
C99 C100 C101 117.7(10) . . ?
F27 C101 F26 102.5(10) . . ?
F27 C101 C102 102.4(9) . . ?
F26 C101 C102 99.2(11) . . ?
F27 C101 C100 114.5(9) . . ?
F26 C101 C100 115.9(10) . . ?
C102 C101 C100 119.6(10) . . ?
F28 C102 F29 100.4(10) . . ?
F28 C102 F30 97.6(10) . . ?
F29 C102 F30 100.7(14) . . ?
F28 C102 C101 126.3(11) . . ?
F29 C102 C101 114.7(11) . . ?
F30 C102 C101 113.1(11) . . ?
N3 C103 C104 125.4(12) . . ?
N3 C103 H103 117.3 . . ?
C104 C103 H103 117.3 . . ?
C105 C104 C103 115.3(13) . . ?
C105 C104 H104 122.3 . . ?
C103 C104 H104 122.3 . . ?
C104 C105 C106 122.4(14) . . ?
C104 C105 H105 118.8 . . ?
C106 C105 H105 118.8 . . ?
C105 C106 C111 124.3(14) . . ?
C105 C106 C107 118.0(14) . . ?
C111 C106 C107 117.7(14) . . ?
N3 C107 C106 120.8(12) . . ?
N3 C107 C108 118.2(10) . . ?
C106 C107 C108 121.0(13) . . ?
N4 C108 C109 122.0(12) . . ?
N4 C108 C107 118.8(10) . . ?
C109 C108 C107 119.2(12) . . ?
C112 C109 C108 117.0(13) . . ?
C112 C109 C110 124.2(14) . . ?
C108 C109 C110 118.8(14) . . ?
C111 C110 C109 121.0(14) . . ?
C111 C110 H110 119.5 . . ?
C109 C110 H110 119.5 . . ?
C110 C111 C106 122.2(15) . . ?
C110 C111 H111 118.9 . . ?
C106 C111 H111 118.9 . . ?
C113 C112 C109 121.0(13) . . ?
C113 C112 H112 119.5 . . ?
C109 C112 H112 119.5 . . ?
C112 C113 C114 117.9(13) . . ?
C112 C113 H113 121.0 . . ?
C114 C113 H113 121.0 . . ?
N4 C114 C113 123.4(12) . . ?
N4 C114 H114 118.3 . . ?
C113 C114 H114 118.3 . . ?
C57 N1 C51 117.5(11) . . ?
C57 N1 Sm1 120.8(9) . . ?
C51 N1 Sm1 121.7(8) . . ?
C46 N2 C50 118.5(10) . . ?
C46 N2 Sm1 121.5(8) . . ?
C50 N2 Sm1 120.1(8) . . ?
C103 N3 C107 118.1(10) . . ?
C103 N3 Sm2 122.1(8) . . ?
C107 N3 Sm2 119.5(7) . . ?
C114 N4 C108 118.8(10) . . ?
C114 N4 Sm2 120.6(8) . . ?
C108 N4 Sm2 120.5(8) . . ?
C11 O1 Sm1 139.5(7) . . ?
C13 O2 Sm1 133.6(6) . . ?
C26 O3 Sm1 141.7(8) . . ?
C28 O4 Sm1 135.0(8) . . ?
C41 O5 Sm1 139.2(7) . . ?
C43 O6 Sm1 137.4(7) . . ?
C70 O7 Sm2 133.3(6) . . ?
C68 O8 Sm2 136.4(6) . . ?
C85 O9 Sm2 133.8(7) . . ?
C83 O10 Sm2 141.8(7) . . ?
C98 O11 Sm2 138.6(7) . . ?
C100 O12 Sm2 135.7(6) . . ?
O3 Sm1 O1 86.9(2) . . ?
O3 Sm1 O6 107.0(3) . . ?
O1 Sm1 O6 141.8(2) . . ?
O3 Sm1 O2 79.7(3) . . ?
O1 Sm1 O2 70.4(2) . . ?
O6 Sm1 O2 146.0(2) . . ?
O3 Sm1 O5 80.6(2) . . ?
O1 Sm1 O5 147.6(2) . . ?
O6 Sm1 O5 70.6(2) . . ?
O2 Sm1 O5 78.0(2) . . ?
O3 Sm1 O4 70.1(3) . . ?
O1 Sm1 O4 75.2(2) . . ?
O6 Sm1 O4 76.6(3) . . ?
O2 Sm1 O4 134.9(3) . . ?
O5 Sm1 O4 126.6(2) . . ?
O3 Sm1 N1 149.5(3) . . ?
O1 Sm1 N1 76.9(3) . . ?
O6 Sm1 N1 73.6(3) . . ?
O2 Sm1 N1 117.4(3) . . ?
O5 Sm1 N1 125.8(3) . . ?
O4 Sm1 N1 80.8(3) . . ?
O3 Sm1 N2 147.3(3) . . ?
O1 Sm1 N2 101.1(3) . . ?
O6 Sm1 N2 86.2(3) . . ?
O2 Sm1 N2 73.6(3) . . ?
O5 Sm1 N2 75.9(3) . . ?
O4 Sm1 N2 142.6(3) . . ?
N1 Sm1 N2 62.4(3) . . ?
O10 Sm2 O11 100.6(3) . . ?
O10 Sm2 O7 143.7(2) . . ?
O11 Sm2 O7 96.2(2) . . ?
O10 Sm2 O12 77.4(3) . . ?
O11 Sm2 O12 70.7(2) . . ?
O7 Sm2 O12 78.2(3) . . ?
O10 Sm2 O8 145.1(2) . . ?
O11 Sm2 O8 75.6(2) . . ?
O7 Sm2 O8 70.4(2) . . ?
O12 Sm2 O8 130.4(2) . . ?
O10 Sm2 O9 69.9(3) . . ?
O11 Sm2 O9 78.4(2) . . ?
O7 Sm2 O9 145.7(3) . . ?
O12 Sm2 O9 129.2(3) . . ?
O8 Sm2 O9 75.5(2) . . ?
O10 Sm2 N4 90.9(3) . . ?
O11 Sm2 N4 148.5(3) . . ?
O7 Sm2 N4 91.2(3) . . ?
O12 Sm2 N4 140.8(3) . . ?
O8 Sm2 N4 78.2(3) . . ?
O9 Sm2 N4 78.3(3) . . ?
O10 Sm2 N3 72.1(3) . . ?
O11 Sm2 N3 148.9(3) . . ?
O7 Sm2 N3 76.9(2) . . ?
O12 Sm2 N3 78.2(3) . . ?
O8 Sm2 N3 127.7(2) . . ?
O9 Sm2 N3 123.9(3) . . ?
N4 Sm2 N3 62.7(3) . . ?

loop_
_geom_bond_atom_site_label_1
_geom_bond_atom_site_label_2
_geom_bond_distance
_geom_bond_site_symmetry_2
_geom_bond_publ_flag
C1 C2 1.375(12) . ?
C1 C10 1.399(13) . ?
C1 C11 1.499(13) . ?
C2 C3 1.417(12) . ?
C2 H2 0.9300 . ?
C3 C4 1.390(13) . ?
C3 C8 1.418(13) . ?
C4 C5 1.357(13) . ?
C4 H4 0.9300 . ?
C5 C6 1.429(15) . ?
C5 H5 0.9300 . ?
C6 C7 1.333(14) . ?
C6 H6 0.9300 . ?
C7 C8 1.408(13) . ?
C7 H7 0.9300 . ?
C8 C9 1.408(13) . ?
C9 C10 1.361(13) . ?
C9 H9 0.9300 . ?
C10 H10 0.9300 . ?
C11 O1 1.264(11) . ?
C11 C12 1.400(13) . ?
C12 C13 1.368(13) . ?
C12 H12 0.9300 . ?
C13 O2 1.264(12) . ?
C13 C14 1.420(9) . ?
C14 C15 1.360(9) . ?
C14 F1 1.373(9) . ?
C14 F2 1.384(9) . ?
C15 F5 1.366(10) . ?
C15 F4 1.380(9) . ?
C15 F3 1.381(10) . ?
C16 C17 1.356(15) . ?
C16 C25 1.433(16) . ?
C16 C26 1.498(16) . ?
C17 C18 1.427(15) . ?
C17 H17 0.9300 . ?
C18 C23 1.389(17) . ?
C18 C19 1.414(16) . ?
C19 C20 1.367(17) . ?
C19 H19 0.9300 . ?
C20 C21 1.38(2) . ?
C20 H20 0.9300 . ?
C21 C22 1.32(2) . ?
C21 H21 0.9300 . ?
C22 C23 1.44(2) . ?
C22 H22 0.9300 . ?
C23 C24 1.374(19) . ?
C24 C25 1.387(18) . ?
C24 H24 0.9300 . ?
C25 H25 0.9300 . ?
C26 O3 1.269(12) . ?
C26 C27 1.408(16) . ?
C27 C28 1.374(17) . ?
C27 H27 0.9300 . ?
C28 O4 1.238(15) . ?
C28 C29 1.432(9) . ?
C29 F6 1.360(9) . ?
C29 C30 1.372(9) . ?
C29 F7 1.378(9) . ?
C30 F8 1.362(9) . ?
C30 F9 1.365(9) . ?
C30 F10 1.368(9) . ?
C31 C32 1.312(13) . ?
C31 C40 1.396(14) . ?
C31 C41 1.481(13) . ?
C32 C33 1.425(14) . ?
C32 H32 0.9300 . ?
C33 C34 1.362(16) . ?
C33 C38 1.366(15) . ?
C34 C35 1.376(18) . ?
C34 H34 0.9300 . ?
C35 C36 1.36(2) . ?
C35 H35 0.9300 . ?
C36 C37 1.311(17) . ?
C36 H36 0.9300 . ?
C37 C38 1.453(16) . ?
C37 H37 0.9300 . ?
C38 C39 1.362(16) . ?
C39 C40 1.355(15) . ?
C39 H39 0.9300 . ?
C40 H40 0.9300 . ?
C41 O5 1.254(11) . ?
C41 C42 1.374(14) . ?
C42 C43 1.388(14) . ?
C42 H42 0.9300 . ?
C43 O6 1.249(12) . ?
C43 C44 1.437(9) . ?
C44 F11 1.362(8) . ?
C44 F12 1.380(9) . ?
C44 C45 1.382(9) . ?
C45 F15 1.353(9) . ?
C45 F13 1.378(9) . ?
C45 F14 1.392(9) . ?
C46 N2 1.336(12) . ?
C46 C47 1.406(15) . ?
C46 H46 0.9300 . ?
C47 C48 1.373(16) . ?
C47 H47 0.9300 . ?
C48 C49 1.385(18) . ?
C48 H48 0.9300 . ?
C49 C50 1.360(16) . ?
C49 C54 1.41(2) . ?
C50 N2 1.375(13) . ?
C50 C51 1.419(15) . ?
C51 N1 1.360(13) . ?
C51 C52 1.411(16) . ?
C52 C53 1.42(2) . ?
C52 C55 1.42(2) . ?
C53 C54 1.33(2) . ?
C53 H53 0.9300 . ?
C54 H54 0.9300 . ?
C55 C56 1.326(19) . ?
C55 H55 0.9300 . ?
C56 C57 1.378(16) . ?
C56 H56 0.9300 . ?
C57 N1 1.323(12) . ?
C57 H57 0.9300 . ?
C58 C67 1.327(12) . ?
C58 C59 1.402(13) . ?
C58 C68 1.488(13) . ?
C59 C60 1.393(13) . ?
C59 H59 0.9300 . ?
C60 C61 1.393(14) . ?
C60 H60 0.9300 . ?
C61 C66 1.383(14) . ?
C61 C62 1.467(15) . ?
C62 C63 1.353(17) . ?
C62 H62 0.9300 . ?
C63 C64 1.371(18) . ?
C63 H63 0.9300 . ?
C64 C65 1.387(16) . ?
C64 H64 0.9300 . ?
C65 C66 1.379(14) . ?
C65 H65 0.9300 . ?
C66 C67 1.450(13) . ?
C67 H67 0.9300 . ?
C68 O8 1.270(10) . ?
C68 C69 1.400(12) . ?
C69 C70 1.359(13) . ?
C69 H69 0.9300 . ?
C70 O7 1.268(11) . ?
C70 C71 1.445(8) . ?
C71 F17 1.384(8) . ?
C71 F16 1.385(8) . ?
C71 C72 1.393(9) . ?
C72 F20 1.350(8) . ?
C72 F18 1.362(9) . ?
C72 F19 1.367(9) . ?
C73 C74 1.344(14) . ?
C73 C82 1.396(15) . ?
C73 C83 1.488(15) . ?
C74 C75 1.397(16) . ?
C74 H74 0.9300 . ?
C75 C76 1.383(17) . ?
C75 C80 1.395(17) . ?
C76 C77 1.364(18) . ?
C76 H76 0.9300 . ?
C77 C78 1.39(2) . ?
C77 H77 0.9300 . ?
C78 C79 1.373(19) . ?
C78 H78 0.9300 . ?
C79 C80 1.400(18) . ?
C79 H79 0.9300 . ?
C80 C81 1.395(19) . ?
C81 C82 1.351(18) . ?
C81 H81 0.9300 . ?
C82 H82 0.9300 . ?
C83 O10 1.248(11) . ?
C83 C84 1.416(14) . ?
C84 C85 1.364(16) . ?
C84 H84 0.9300 . ?
C85 O9 1.262(14) . ?
C85 C86 1.426(9) . ?
C86 F22 1.372(9) . ?
C86 C87 1.382(9) . ?
C86 F21 1.399(9) . ?
C87 F24 1.377(9) . ?
C87 F23 1.378(9) . ?
C87 F25 1.385(10) . ?
C88 C89 1.360(13) . ?
C88 C97 1.416(13) . ?
C88 C98 1.520(13) . ?
C89 C90 1.398(13) . ?
C89 H89 0.9300 . ?
C90 C95 1.399(14) . ?
C90 C91 1.405(14) . ?
C91 C92 1.391(15) . ?
C91 H91 0.9300 . ?
C92 C93 1.382(18) . ?
C92 H92 0.9300 . ?
C93 C94 1.342(17) . ?
C93 H93 0.9300 . ?
C94 C95 1.433(15) . ?
C94 H94 0.9300 . ?
C95 C96 1.400(15) . ?
C96 C97 1.362(14) . ?
C96 H96 0.9300 . ?
C97 H97 0.9300 . ?
C98 O11 1.268(11) . ?
C98 C99 1.383(13) . ?
C99 C100 1.374(13) . ?
C99 H99 0.9300 . ?
C100 O12 1.270(11) . ?
C100 C101 1.430(8) . ?
C101 F27 1.360(8) . ?
C101 F26 1.366(9) . ?
C101 C102 1.375(9) . ?
C102 F28 1.347(8) . ?
C102 F29 1.348(9) . ?
C102 F30 1.360(9) . ?
C103 N3 1.289(12) . ?
C103 C104 1.434(14) . ?
C103 H103 0.9300 . ?
C104 C105 1.333(17) . ?
C104 H104 0.9300 . ?
C105 C106 1.369(16) . ?
C105 H105 0.9300 . ?
C106 C111 1.420(17) . ?
C106 C107 1.423(14) . ?
C107 N3 1.347(12) . ?
C107 C108 1.430(14) . ?
C108 N4 1.332(12) . ?
C108 C109 1.402(15) . ?
C109 C112 1.387(16) . ?
C109 C110 1.454(16) . ?
C110 C111 1.342(17) . ?
C110 H110 0.9300 . ?
C111 H111 0.9300 . ?
C112 C113 1.354(16) . ?
C112 H112 0.9300 . ?
C113 C114 1.375(14) . ?
C113 H113 0.9300 . ?
C114 N4 1.323(12) . ?
C114 H114 0.9300 . ?
N1 Sm1 2.599(9) . ?
N2 Sm1 2.615(9) . ?
N3 Sm2 2.615(8) . ?
N4 Sm2 2.593(8) . ?
O1 Sm1 2.355(7) . ?
O2 Sm1 2.370(7) . ?
O3 Sm1 2.316(8) . ?
O4 Sm1 2.389(8) . ?
O5 Sm1 2.370(6) . ?
O6 Sm1 2.359(7) . ?
O7 Sm2 2.366(7) . ?
O8 Sm2 2.370(7) . ?
O9 Sm2 2.375(7) . ?
O10 Sm2 2.331(7) . ?
O11 Sm2 2.363(7) . ?
O12 Sm2 2.369(7) . ?

loop_
_geom_torsion_atom_site_label_1
_geom_torsion_atom_site_label_2
_geom_torsion_atom_site_label_3
_geom_torsion_atom_site_label_4
_geom_torsion
_geom_torsion_site_symmetry_1
_geom_torsion_site_symmetry_2
_geom_torsion_site_symmetry_3
_geom_torsion_site_symmetry_4
_geom_torsion_publ_flag
C10 C1 C2 C3 1.7(15) . . . . ?
C11 C1 C2 C3 179.7(9) . . . . ?
C1 C2 C3 C4 177.2(9) . . . . ?
C1 C2 C3 C8 -2.3(15) . . . . ?
C2 C3 C4 C5 179.2(10) . . . . ?
C8 C3 C4 C5 -1.2(17) . . . . ?
C3 C4 C5 C6 -0.2(19) . . . . ?
C4 C5 C6 C7 2(2) . . . . ?
C5 C6 C7 C8 -1.7(19) . . . . ?
C6 C7 C8 C9 179.6(11) . . . . ?
C6 C7 C8 C3 0.2(17) . . . . ?
C4 C3 C8 C9 -178.1(10) . . . . ?
C2 C3 C8 C9 1.4(15) . . . . ?
C4 C3 C8 C7 1.3(16) . . . . ?
C2 C3 C8 C7 -179.2(9) . . . . ?
C7 C8 C9 C10 -179.2(11) . . . . ?
C3 C8 C9 C10 0.1(17) . . . . ?
C8 C9 C10 C1 -0.8(18) . . . . ?
C2 C1 C10 C9 -0.1(16) . . . . ?
C11 C1 C10 C9 -178.0(10) . . . . ?
C2 C1 C11 O1 2.5(14) . . . . ?
C10 C1 C11 O1 -179.6(10) . . . . ?
C2 C1 C11 C12 -178.1(9) . . . . ?
C10 C1 C11 C12 -0.1(16) . . . . ?
O1 C11 C12 C13 2.8(18) . . . . ?
C1 C11 C12 C13 -176.6(10) . . . . ?
C11 C12 C13 O2 -4(2) . . . . ?
C11 C12 C13 C14 166.0(11) . . . . ?
O2 C13 C14 C15 -77.9(16) . . . . ?
C12 C13 C14 C15 110.2(15) . . . . ?
O2 C13 C14 F1 43.1(19) . . . . ?
C12 C13 C14 F1 -128.7(14) . . . . ?
O2 C13 C14 F2 173.0(13) . . . . ?
C12 C13 C14 F2 1(2) . . . . ?
F1 C14 C15 F5 -72.9(15) . . . . ?
F2 C14 C15 F5 -175.3(14) . . . . ?
C13 C14 C15 F5 60.3(18) . . . . ?
F1 C14 C15 F4 46(2) . . . . ?
F2 C14 C15 F4 -56.0(18) . . . . ?
C13 C14 C15 F4 179.7(14) . . . . ?
F1 C14 C15 F3 176.3(14) . . . . ?
F2 C14 C15 F3 74.0(15) . . . . ?
C13 C14 C15 F3 -50.4(19) . . . . ?
C25 C16 C17 C18 -0.2(19) . . . . ?
C26 C16 C17 C18 179.9(10) . . . . ?
C16 C17 C18 C23 -0.3(19) . . . . ?
C16 C17 C18 C19 179.6(13) . . . . ?
C23 C18 C19 C20 1(2) . . . . ?
C17 C18 C19 C20 -179.0(13) . . . . ?
C18 C19 C20 C21 0(2) . . . . ?
C19 C20 C21 C22 0(3) . . . . ?
C20 C21 C22 C23 0(3) . . . . ?
C19 C18 C23 C24 -179.3(15) . . . . ?
C17 C18 C23 C24 1(2) . . . . ?
C19 C18 C23 C22 -1(2) . . . . ?
C17 C18 C23 C22 179.1(14) . . . . ?
C21 C22 C23 C24 178.7(19) . . . . ?
C21 C22 C23 C18 0(3) . . . . ?
C18 C23 C24 C25 0(3) . . . . ?
C22 C23 C24 C25 -178.9(16) . . . . ?
C23 C24 C25 C16 0(3) . . . . ?
C17 C16 C25 C24 0(2) . . . . ?
C26 C16 C25 C24 -179.6(14) . . . . ?
C17 C16 C26 O3 -2.7(16) . . . . ?
C25 C16 C26 O3 177.4(11) . . . . ?
C17 C16 C26 C27 177.3(12) . . . . ?
C25 C16 C26 C27 -2.6(18) . . . . ?
O3 C26 C27 C28 -0.7(19) . . . . ?
C16 C26 C27 C28 179.4(11) . . . . ?
C26 C27 C28 O4 6(2) . . . . ?
C26 C27 C28 C29 -173.3(12) . . . . ?
O4 C28 C29 F6 -168.0(13) . . . . ?
C27 C28 C29 F6 12(2) . . . . ?
O4 C28 C29 C30 75.6(18) . . . . ?
C27 C28 C29 C30 -104.8(16) . . . . ?
O4 C28 C29 F7 -37.6(19) . . . . ?
C27 C28 C29 F7 142.1(14) . . . . ?
F6 C29 C30 F8 178.2(14) . . . . ?
F7 C29 C30 F8 71.7(15) . . . . ?
C28 C29 C30 F8 -54(2) . . . . ?
F6 C29 C30 F9 52(2) . . . . ?
F7 C29 C30 F9 -54.2(19) . . . . ?
C28 C29 C30 F9 -179.6(15) . . . . ?
F6 C29 C30 F10 -75.3(15) . . . . ?
F7 C29 C30 F10 178.3(14) . . . . ?
C28 C29 C30 F10 53(2) . . . . ?
C40 C31 C32 C33 -1.7(19) . . . . ?
C41 C31 C32 C33 173.5(11) . . . . ?
C31 C32 C33 C34 178.7(16) . . . . ?
C31 C32 C33 C38 0(2) . . . . ?
C38 C33 C34 C35 -2(3) . . . . ?
C32 C33 C34 C35 179.5(19) . . . . ?
C33 C34 C35 C36 -1(4) . . . . ?
C34 C35 C36 C37 4(4) . . . . ?
C35 C36 C37 C38 -5(3) . . . . ?
C34 C33 C38 C39 -175.9(18) . . . . ?
C32 C33 C38 C39 3(2) . . . . ?
C34 C33 C38 C37 2(2) . . . . ?
C32 C33 C38 C37 -179.6(12) . . . . ?
C36 C37 C38 C39 179.1(19) . . . . ?
C36 C37 C38 C33 2(3) . . . . ?
C33 C38 C39 C40 -4(3) . . . . ?
C37 C38 C39 C40 178.8(15) . . . . ?
C38 C39 C40 C31 2(3) . . . . ?
C32 C31 C40 C39 1(2) . . . . ?
C41 C31 C40 C39 -174.4(14) . . . . ?
C32 C31 C41 O5 1.5(17) . . . . ?
C40 C31 C41 O5 176.4(11) . . . . ?
C32 C31 C41 C42 -179.5(12) . . . . ?
C40 C31 C41 C42 -4.6(18) . . . . ?
O5 C41 C42 C43 -6.1(19) . . . . ?
C31 C41 C42 C43 175.1(11) . . . . ?
C41 C42 C43 O6 2(2) . . . . ?
C41 C42 C43 C44 177.7(12) . . . . ?
O6 C43 C44 F11 171.8(10) . . . . ?
C42 C43 C44 F11 -4.2(18) . . . . ?
O6 C43 C44 F12 34.2(17) . . . . ?
C42 C43 C44 F12 -141.8(13) . . . . ?
O6 C43 C44 C45 -75.1(13) . . . . ?
C42 C43 C44 C45 108.8(14) . . . . ?
F11 C44 C45 F15 61.8(13) . . . . ?
F12 C44 C45 F15 174.5(12) . . . . ?
C43 C44 C45 F15 -58.5(15) . . . . ?
F11 C44 C45 F13 -173.2(14) . . . . ?
F12 C44 C45 F13 -60.5(15) . . . . ?
C43 C44 C45 F13 66.5(16) . . . . ?
F11 C44 C45 F14 -53.7(17) . . . . ?
F12 C44 C45 F14 59.0(17) . . . . ?
C43 C44 C45 F14 -173.9(15) . . . . ?
N2 C46 C47 C48 1.0(19) . . . . ?
C46 C47 C48 C49 1(2) . . . . ?
C47 C48 C49 C50 -2(2) . . . . ?
C47 C48 C49 C54 179.9(14) . . . . ?
C48 C49 C50 N2 2.6(19) . . . . ?
C54 C49 C50 N2 -179.6(12) . . . . ?
C48 C49 C50 C51 -177.3(12) . . . . ?
C54 C49 C50 C51 0.5(19) . . . . ?
C49 C50 C51 N1 179.3(11) . . . . ?
N2 C50 C51 N1 -0.6(15) . . . . ?
C49 C50 C51 C52 2.0(17) . . . . ?
N2 C50 C51 C52 -177.9(10) . . . . ?
N1 C51 C52 C53 179.9(13) . . . . ?
C50 C51 C52 C53 -3.0(18) . . . . ?
N1 C51 C52 C55 0.7(17) . . . . ?
C50 C51 C52 C55 177.8(12) . . . . ?
C51 C52 C53 C54 2(3) . . . . ?
C55 C52 C53 C54 -179.4(17) . . . . ?
C52 C53 C54 C49 1(3) . . . . ?
C50 C49 C54 C53 -2(3) . . . . ?
C48 C49 C54 C53 175.8(18) . . . . ?
C51 C52 C55 C56 -1(2) . . . . ?
C53 C52 C55 C56 179.9(17) . . . . ?
C52 C55 C56 C57 1(3) . . . . ?
C55 C56 C57 N1 0(2) . . . . ?
C67 C58 C59 C60 0.4(16) . . . . ?
C68 C58 C59 C60 178.2(10) . . . . ?
C58 C59 C60 C61 -1.5(17) . . . . ?
C59 C60 C61 C66 1.3(17) . . . . ?
C59 C60 C61 C62 180.0(10) . . . . ?
C66 C61 C62 C63 -1.6(18) . . . . ?
C60 C61 C62 C63 179.8(13) . . . . ?
C61 C62 C63 C64 -1(2) . . . . ?
C62 C63 C64 C65 3(3) . . . . ?
C63 C64 C65 C66 -1(2) . . . . ?
C64 C65 C66 C61 -2(2) . . . . ?
C64 C65 C66 C67 -179.7(12) . . . . ?
C60 C61 C66 C65 -178.3(12) . . . . ?
C62 C61 C66 C65 3.1(18) . . . . ?
C60 C61 C66 C67 -0.3(16) . . . . ?
C62 C61 C66 C67 -178.9(10) . . . . ?
C59 C58 C67 C66 0.7(16) . . . . ?
C68 C58 C67 C66 -177.2(9) . . . . ?
C65 C66 C67 C58 177.2(12) . . . . ?
C61 C66 C67 C58 -0.8(16) . . . . ?
C67 C58 C68 O8 -26.6(14) . . . . ?
C59 C58 C68 O8 155.5(10) . . . . ?
C67 C58 C68 C69 153.6(10) . . . . ?
C59 C58 C68 C69 -24.3(15) . . . . ?
O8 C68 C69 C70 1.1(17) . . . . ?
C58 C68 C69 C70 -179.2(10) . . . . ?
C68 C69 C70 O7 -1.2(19) . . . . ?
C68 C69 C70 C71 178.7(10) . . . . ?
O7 C70 C71 F17 -66.0(13) . . . . ?
C69 C70 C71 F17 114.2(11) . . . . ?
O7 C70 C71 F16 178.3(9) . . . . ?
C69 C70 C71 F16 -1.5(15) . . . . ?
O7 C70 C71 C72 56.6(14) . . . . ?
C69 C70 C71 C72 -123.3(13) . . . . ?
F17 C71 C72 F20 -60.4(15) . . . . ?
F16 C71 C72 F20 45.1(15) . . . . ?
C70 C71 C72 F20 173.1(12) . . . . ?
F17 C71 C72 F18 61.1(12) . . . . ?
F16 C71 C72 F18 166.7(10) . . . . ?
C70 C71 C72 F18 -65.3(15) . . . . ?
F17 C71 C72 F19 176.2(9) . . . . ?
F16 C71 C72 F19 -78.3(11) . . . . ?
C70 C71 C72 F19 49.7(15) . . . . ?
C82 C73 C74 C75 2(2) . . . . ?
C83 C73 C74 C75 -175.7(11) . . . . ?
C73 C74 C75 C76 -178.0(14) . . . . ?
C73 C74 C75 C80 -1(2) . . . . ?
C80 C75 C76 C77 5(2) . . . . ?
C74 C75 C76 C77 -177.4(14) . . . . ?
C75 C76 C77 C78 -4(3) . . . . ?
C76 C77 C78 C79 2(3) . . . . ?
C77 C78 C79 C80 -2(3) . . . . ?
C76 C75 C80 C81 177.9(15) . . . . ?
C74 C75 C80 C81 0(2) . . . . ?
C76 C75 C80 C79 -5(2) . . . . ?
C74 C75 C80 C79 177.7(13) . . . . ?
C78 C79 C80 C81 -179.5(17) . . . . ?
C78 C79 C80 C75 3(2) . . . . ?
C75 C80 C81 C82 -2(3) . . . . ?
C79 C80 C81 C82 -178.8(17) . . . . ?
C80 C81 C82 C73 3(3) . . . . ?
C74 C73 C82 C81 -3(2) . . . . ?
C83 C73 C82 C81 174.5(15) . . . . ?
C74 C73 C83 O10 13.0(17) . . . . ?
C82 C73 C83 O10 -164.5(12) . . . . ?
C74 C73 C83 C84 -168.3(12) . . . . ?
C82 C73 C83 C84 14.1(19) . . . . ?
O10 C83 C84 C85 2.7(19) . . . . ?
C73 C83 C84 C85 -175.9(12) . . . . ?
C83 C84 C85 O9 2(2) . . . . ?
C83 C84 C85 C86 174.6(12) . . . . ?
O9 C85 C86 F22 -174.5(12) . . . . ?
C84 C85 C86 F22 12(2) . . . . ?
O9 C85 C86 C87 -61.2(17) . . . . ?
C84 C85 C86 C87 125.4(15) . . . . ?
O9 C85 C86 F21 51.4(19) . . . . ?
C84 C85 C86 F21 -122.1(15) . . . . ?
F22 C86 C87 F24 -49.4(18) . . . . ?
F21 C86 C87 F24 59.0(18) . . . . ?
C85 C86 C87 F24 -174.6(15) . . . . ?
F22 C86 C87 F23 80.5(13) . . . . ?
F21 C86 C87 F23 -171.1(12) . . . . ?
C85 C86 C87 F23 -44.7(18) . . . . ?
F22 C86 C87 F25 -166.7(13) . . . . ?
F21 C86 C87 F25 -58.3(14) . . . . ?
C85 C86 C87 F25 68.1(18) . . . . ?
C97 C88 C89 C90 -2.2(16) . . . . ?
C98 C88 C89 C90 -179.1(9) . . . . ?
C88 C89 C90 C95 1.2(16) . . . . ?
C88 C89 C90 C91 -177.4(10) . . . . ?
C89 C90 C91 C92 179.8(11) . . . . ?
C95 C90 C91 C92 1.2(17) . . . . ?
C90 C91 C92 C93 -1(2) . . . . ?
C91 C92 C93 C94 1(2) . . . . ?
C92 C93 C94 C95 -2(2) . . . . ?
C89 C90 C95 C96 0.1(17) . . . . ?
C91 C90 C95 C96 178.7(10) . . . . ?
C89 C90 C95 C94 179.7(11) . . . . ?
C91 C90 C95 C94 -1.7(17) . . . . ?
C93 C94 C95 C90 2(2) . . . . ?
C93 C94 C95 C96 -178.6(13) . . . . ?
C90 C95 C96 C97 -0.5(18) . . . . ?
C94 C95 C96 C97 179.9(12) . . . . ?
C95 C96 C97 C88 -0.5(19) . . . . ?
C89 C88 C97 C96 1.9(17) . . . . ?
C98 C88 C97 C96 178.7(11) . . . . ?
C89 C88 C98 O11 -23.5(15) . . . . ?
C97 C88 C98 O11 159.6(10) . . . . ?
C89 C88 C98 C99 155.9(10) . . . . ?
C97 C88 C98 C99 -21.0(16) . . . . ?
O11 C98 C99 C100 1.4(18) . . . . ?
C88 C98 C99 C100 -177.9(10) . . . . ?
C98 C99 C100 O12 -1(2) . . . . ?
C98 C99 C100 C101 176.8(11) . . . . ?
O12 C100 C101 F27 -44.1(16) . . . . ?
C99 C100 C101 F27 137.7(11) . . . . ?
O12 C100 C101 F26 -163.1(12) . . . . ?
C99 C100 C101 F26 18.6(17) . . . . ?
O12 C100 C101 C102 78.1(14) . . . . ?
C99 C100 C101 C102 -100.2(14) . . . . ?
F27 C101 C102 F28 -54.2(16) . . . . ?
F26 C101 C102 F28 50.9(15) . . . . ?
C100 C101 C102 F28 177.9(11) . . . . ?
F27 C101 C102 F29 -180.0(13) . . . . ?
F26 C101 C102 F29 -74.9(14) . . . . ?
C100 C101 C102 F29 52.1(18) . . . . ?
F27 C101 C102 F30 65.3(13) . . . . ?
F26 C101 C102 F30 170.3(11) . . . . ?
C100 C101 C102 F30 -62.6(15) . . . . ?
N3 C103 C104 C105 -3(2) . . . . ?
C103 C104 C105 C106 2(2) . . . . ?
C104 C105 C106 C111 179.8(14) . . . . ?
C104 C105 C106 C107 -1(2) . . . . ?
C105 C106 C107 N3 0.1(17) . . . . ?
C111 C106 C107 N3 179.7(11) . . . . ?
C105 C106 C107 C108 178.4(10) . . . . ?
C111 C106 C107 C108 -2.0(16) . . . . ?
N3 C107 C108 N4 0.5(15) . . . . ?
C106 C107 C108 N4 -177.8(9) . . . . ?
N3 C107 C108 C109 -178.4(10) . . . . ?
C106 C107 C108 C109 3.3(16) . . . . ?
N4 C108 C109 C112 0.3(17) . . . . ?
C107 C108 C109 C112 179.1(10) . . . . ?
N4 C108 C109 C110 178.3(10) . . . . ?
C107 C108 C109 C110 -2.8(16) . . . . ?
C112 C109 C110 C111 179.1(13) . . . . ?
C108 C109 C110 C111 1.2(19) . . . . ?
C109 C110 C111 C106 0(2) . . . . ?
C105 C106 C111 C110 179.9(13) . . . . ?
C107 C106 C111 C110 0(2) . . . . ?
C108 C109 C112 C113 -1.1(19) . . . . ?
C110 C109 C112 C113 -179.1(12) . . . . ?
C109 C112 C113 C114 1(2) . . . . ?
C112 C113 C114 N4 -1(2) . . . . ?
C56 C57 N1 C51 0.1(17) . . . . ?
C56 C57 N1 Sm1 -178.6(10) . . . . ?
C52 C51 N1 C57 -0.3(15) . . . . ?
C50 C51 N1 C57 -177.5(10) . . . . ?
C52 C51 N1 Sm1 178.3(8) . . . . ?
C50 C51 N1 Sm1 1.1(13) . . . . ?
C47 C46 N2 C50 -0.8(16) . . . . ?
C47 C46 N2 Sm1 178.1(8) . . . . ?
C49 C50 N2 C46 -1.0(16) . . . . ?
C51 C50 N2 C46 178.9(10) . . . . ?
C49 C50 N2 Sm1 180.0(9) . . . . ?
C51 C50 N2 Sm1 -0.1(13) . . . . ?
C104 C103 N3 C107 2.1(17) . . . . ?
C104 C103 N3 Sm2 -171.7(9) . . . . ?
C106 C107 N3 C103 -0.8(15) . . . . ?
C108 C107 N3 C103 -179.1(9) . . . . ?
C106 C107 N3 Sm2 173.2(7) . . . . ?
C108 C107 N3 Sm2 -5.1(13) . . . . ?
C113 C114 N4 C108 0.1(17) . . . . ?
C113 C114 N4 Sm2 177.0(9) . . . . ?
C109 C108 N4 C114 0.2(16) . . . . ?
C107 C108 N4 C114 -178.6(9) . . . . ?
C109 C108 N4 Sm2 -176.7(8) . . . . ?
C107 C108 N4 Sm2 4.5(13) . . . . ?
C12 C11 O1 Sm1 13.0(18) . . . . ?
C1 C11 O1 Sm1 -167.5(6) . . . . ?
C12 C13 O2 Sm1 -9(2) . . . . ?
C14 C13 O2 Sm1 -179.3(8) . . . . ?
C27 C26 O3 Sm1 7.7(18) . . . . ?
C16 C26 O3 Sm1 -172.3(8) . . . . ?
C27 C28 O4 Sm1 -18(2) . . . . ?
C29 C28 O4 Sm1 161.8(9) . . . . ?
C42 C41 O5 Sm1 1.5(18) . . . . ?
C31 C41 O5 Sm1 -179.6(7) . . . . ?
C42 C43 O6 Sm1 6.9(19) . . . . ?
C44 C43 O6 Sm1 -169.1(8) . . . . ?
C69 C70 O7 Sm2 21.4(18) . . . . ?
C71 C70 O7 Sm2 -158.5(7) . . . . ?
C69 C68 O8 Sm2 -22.4(15) . . . . ?
C58 C68 O8 Sm2 157.8(6) . . . . ?
C84 C85 O9 Sm2 7(2) . . . . ?
C86 C85 O9 Sm2 -165.6(8) . . . . ?
C84 C83 O10 Sm2 -21(2) . . . . ?
C73 C83 O10 Sm2 158.1(9) . . . . ?
C99 C98 O11 Sm2 3.2(18) . . . . ?
C88 C98 O11 Sm2 -177.4(6) . . . . ?
C99 C100 O12 Sm2 -3(2) . . . . ?
C101 C100 O12 Sm2 178.5(7) . . . . ?
C26 O3 Sm1 O1 64.0(11) . . . . ?
C26 O3 Sm1 O6 -79.7(11) . . . . ?
C26 O3 Sm1 O2 134.7(12) . . . . ?
C26 O3 Sm1 O5 -145.9(12) . . . . ?
C26 O3 Sm1 O4 -11.3(11) . . . . ?
C26 O3 Sm1 N1 6.8(14) . . . . ?
C26 O3 Sm1 N2 169.8(10) . . . . ?
C11 O1 Sm1 O3 63.1(11) . . . . ?
C11 O1 Sm1 O6 177.0(10) . . . . ?
C11 O1 Sm1 O2 -17.0(11) . . . . ?
C11 O1 Sm1 O5 -3.8(13) . . . . ?
C11 O1 Sm1 O4 133.4(11) . . . . ?
C11 O1 Sm1 N1 -142.8(11) . . . . ?
C11 O1 Sm1 N2 -84.9(11) . . . . ?
C43 O6 Sm1 O3 -80.9(12) . . . . ?
C43 O6 Sm1 O1 171.8(10) . . . . ?
C43 O6 Sm1 O2 15.9(14) . . . . ?
C43 O6 Sm1 O5 -7.7(11) . . . . ?
C43 O6 Sm1 O4 -144.9(12) . . . . ?
C43 O6 Sm1 N1 130.9(12) . . . . ?
C43 O6 Sm1 N2 68.6(11) . . . . ?
C13 O2 Sm1 O3 -76.5(11) . . . . ?
C13 O2 Sm1 O1 13.9(11) . . . . ?
C13 O2 Sm1 O6 178.3(10) . . . . ?
C13 O2 Sm1 O5 -158.9(11) . . . . ?
C13 O2 Sm1 O4 -28.5(12) . . . . ?
C13 O2 Sm1 N1 76.7(11) . . . . ?
C13 O2 Sm1 N2 122.5(11) . . . . ?
C41 O5 Sm1 O3 115.3(11) . . . . ?
C41 O5 Sm1 O1 -176.0(9) . . . . ?
C41 O5 Sm1 O6 3.4(10) . . . . ?
C41 O5 Sm1 O2 -163.4(11) . . . . ?
C41 O5 Sm1 O4 58.8(11) . . . . ?
C41 O5 Sm1 N1 -48.1(11) . . . . ?
C41 O5 Sm1 N2 -87.5(10) . . . . ?
C28 O4 Sm1 O3 15.7(11) . . . . ?
C28 O4 Sm1 O1 -76.4(11) . . . . ?
C28 O4 Sm1 O6 129.7(11) . . . . ?
C28 O4 Sm1 O2 -35.3(12) . . . . ?
C28 O4 Sm1 O5 76.7(12) . . . . ?
C28 O4 Sm1 N1 -155.1(11) . . . . ?
C28 O4 Sm1 N2 -165.4(10) . . . . ?
C57 N1 Sm1 O3 -12.5(11) . . . . ?
C51 N1 Sm1 O3 168.9(7) . . . . ?
C57 N1 Sm1 O1 -72.0(8) . . . . ?
C51 N1 Sm1 O1 109.4(8) . . . . ?
C57 N1 Sm1 O6 83.4(8) . . . . ?
C51 N1 Sm1 O6 -95.2(8) . . . . ?
C57 N1 Sm1 O2 -131.4(8) . . . . ?
C51 N1 Sm1 O2 50.0(8) . . . . ?
C57 N1 Sm1 O5 133.7(8) . . . . ?
C51 N1 Sm1 O5 -44.9(9) . . . . ?
C57 N1 Sm1 O4 4.8(8) . . . . ?
C51 N1 Sm1 O4 -173.8(8) . . . . ?
C57 N1 Sm1 N2 177.8(9) . . . . ?
C51 N1 Sm1 N2 -0.8(7) . . . . ?
C46 N2 Sm1 O3 11.1(11) . . . . ?
C50 N2 Sm1 O3 -169.9(7) . . . . ?
C46 N2 Sm1 O1 112.9(8) . . . . ?
C50 N2 Sm1 O1 -68.2(8) . . . . ?
C46 N2 Sm1 O6 -105.0(8) . . . . ?
C50 N2 Sm1 O6 74.0(8) . . . . ?
C46 N2 Sm1 O2 47.4(8) . . . . ?
C50 N2 Sm1 O2 -133.7(8) . . . . ?
C46 N2 Sm1 O5 -34.1(8) . . . . ?
C50 N2 Sm1 O5 144.9(8) . . . . ?
C46 N2 Sm1 O4 -167.0(7) . . . . ?
C50 N2 Sm1 O4 12.0(10) . . . . ?
C46 N2 Sm1 N1 -178.5(9) . . . . ?
C50 N2 Sm1 N1 0.5(7) . . . . ?
C83 O10 Sm2 O11 -52.1(13) . . . . ?
C83 O10 Sm2 O7 -168.2(12) . . . . ?
C83 O10 Sm2 O12 -119.3(13) . . . . ?
C83 O10 Sm2 O8 27.9(15) . . . . ?
C83 O10 Sm2 O9 21.2(13) . . . . ?
C83 O10 Sm2 N4 98.4(13) . . . . ?
C83 O10 Sm2 N3 159.2(14) . . . . ?
C98 O11 Sm2 O10 -77.3(11) . . . . ?
C98 O11 Sm2 O7 70.4(11) . . . . ?
C98 O11 Sm2 O12 -4.8(10) . . . . ?
C98 O11 Sm2 O8 138.3(11) . . . . ?
C98 O11 Sm2 O9 -144.0(11) . . . . ?
C98 O11 Sm2 N4 173.0(9) . . . . ?
C98 O11 Sm2 N3 -4.4(14) . . . . ?
C70 O7 Sm2 O10 164.3(9) . . . . ?
C70 O7 Sm2 O11 46.8(10) . . . . ?
C70 O7 Sm2 O12 115.6(10) . . . . ?
C70 O7 Sm2 O8 -25.4(10) . . . . ?
C70 O7 Sm2 O9 -31.6(12) . . . . ?
C70 O7 Sm2 N4 -102.4(10) . . . . ?
C70 O7 Sm2 N3 -164.0(10) . . . . ?
C100 O12 Sm2 O10 111.0(11) . . . . ?
C100 O12 Sm2 O11 4.8(11) . . . . ?
C100 O12 Sm2 O7 -96.1(11) . . . . ?
C100 O12 Sm2 O8 -45.0(12) . . . . ?
C100 O12 Sm2 O9 60.6(12) . . . . ?
C100 O12 Sm2 N4 -173.4(10) . . . . ?
C100 O12 Sm2 N3 -175.0(11) . . . . ?
C68 O8 Sm2 O10 -163.0(8) . . . . ?
C68 O8 Sm2 O11 -75.0(9) . . . . ?
C68 O8 Sm2 O7 27.1(9) . . . . ?
C68 O8 Sm2 O12 -26.9(10) . . . . ?
C68 O8 Sm2 O9 -156.5(9) . . . . ?
C68 O8 Sm2 N4 122.7(9) . . . . ?
C68 O8 Sm2 N3 81.6(10) . . . . ?
C85 O9 Sm2 O10 -12.5(11) . . . . ?
C85 O9 Sm2 O11 93.6(12) . . . . ?
C85 O9 Sm2 O7 177.4(10) . . . . ?
C85 O9 Sm2 O12 40.7(13) . . . . ?
C85 O9 Sm2 O8 171.5(12) . . . . ?
C85 O9 Sm2 N4 -107.8(12) . . . . ?
C85 O9 Sm2 N3 -62.6(12) . . . . ?
C114 N4 Sm2 O10 -112.5(8) . . . . ?
C108 N4 Sm2 O10 64.4(8) . . . . ?
C114 N4 Sm2 O11 -0.2(10) . . . . ?
C108 N4 Sm2 O11 176.7(6) . . . . ?
C114 N4 Sm2 O7 103.8(8) . . . . ?
C108 N4 Sm2 O7 -79.4(8) . . . . ?
C114 N4 Sm2 O12 176.5(7) . . . . ?
C108 N4 Sm2 O12 -6.6(10) . . . . ?
C114 N4 Sm2 O8 34.1(8) . . . . ?
C108 N4 Sm2 O8 -149.0(8) . . . . ?
C114 N4 Sm2 O9 -43.3(8) . . . . ?
C108 N4 Sm2 O9 133.6(8) . . . . ?
C114 N4 Sm2 N3 178.3(9) . . . . ?
C108 N4 Sm2 N3 -4.8(7) . . . . ?
C103 N3 Sm2 O10 78.1(8) . . . . ?
C107 N3 Sm2 O10 -95.7(8) . . . . ?
C103 N3 Sm2 O11 -2.7(11) . . . . ?
C107 N3 Sm2 O11 -176.5(6) . . . . ?
C103 N3 Sm2 O7 -82.8(8) . . . . ?
C107 N3 Sm2 O7 103.4(8) . . . . ?
C103 N3 Sm2 O12 -2.3(8) . . . . ?
C107 N3 Sm2 O12 -176.1(8) . . . . ?
C103 N3 Sm2 O8 -134.8(8) . . . . ?
C107 N3 Sm2 O8 51.4(9) . . . . ?
C103 N3 Sm2 O9 127.3(8) . . . . ?
C107 N3 Sm2 O9 -46.5(9) . . . . ?
C103 N3 Sm2 N4 178.8(9) . . . . ?
C107 N3 Sm2 N4 5.0(7) . . . . ?
